data_4129026
loop_
_publ_author_name
'Zhao, Wei'
'Qiao, Bo'
'Tropp, Joshua'
'Pink, Maren'
'Azoulay, Jason D.'
'Flood, Amar H.'

_publ_section_title
;
 Linear Supramolecular Polymers Driven by Anion-Anion Dimerization of
 Difunctional Phosphonate Monomers Inside Cyanostar Macrocycles.
;
_journal_issue 12
_journal_name_full 'Journal of the American Chemical Society'
_journal_page_first 4980
_journal_page_last 4989
_journal_paper_doi 10.1021/jacs.9b00248
_journal_volume 141
_journal_year 2019
_chemical_formula_sum 'C95.44 H136.52 Cl0.37 N6 O5.82 P'
_chemical_formula_weight 1505.08
_space_group_crystal_system triclinic
_space_group_IT_number 2
_space_group_name_Hall '-P 1'
_space_group_name_H-M_alt 'P -1'
_atom_sites_solution_hydrogens mixed
_audit_creation_method SHELXL-2014
_cell_angle_alpha 63.1338(18)
_cell_angle_beta 76.4813(19)
_cell_angle_gamma 68.8934(19)
_cell_formula_units_Z 2
_cell_length_a 16.1688(6)
_cell_length_b 18.0527(8)
_cell_length_c 18.8483(8)
_cell_measurement_reflns_used 9944
_cell_measurement_temperature 173(2)
_cell_measurement_theta_max 24.09
_cell_measurement_theta_min 2.25
_cell_volume 4561.9(3)
_computing_cell_refinement 'APEX II v2010.11.3 (Bruker, 2013)'
_computing_data_collection 'APEX II v2010.11.3 (Bruker, 2013)'
_computing_data_reduction 'APEX II v2010.11.3 (Bruker, 2013)'
_computing_molecular_graphics 'SHELXTL (Bruker, 2013)'
_computing_publication_material 'SHELXTL (Bruker, 2013)'
_computing_structure_refinement 'SHELXTL (Bruker, 2012)'
_computing_structure_solution 'SHELXTL (Bruker, 2013)'
_diffrn_ambient_temperature 173(2)
_diffrn_detector 'CCD area detector'
_diffrn_detector_area_resol_mean 83.33
_diffrn_detector_type 'Bruker APEXII'
_diffrn_measured_fraction_theta_full 0.988
_diffrn_measured_fraction_theta_max 0.980
_diffrn_measurement_details '0.50 degree frames measured for 180 seconds each'
_diffrn_measurement_device 'APEX Kappa Duo'
_diffrn_measurement_device_type Kappa
_diffrn_measurement_method 'omega and phi scans'
_diffrn_radiation_monochromator graphite
_diffrn_radiation_type MoK\a
_diffrn_radiation_wavelength 0.71073
_diffrn_reflns_av_R_equivalents 0.0395
_diffrn_reflns_av_unetI/netI 0.0537
_diffrn_reflns_Laue_measured_fraction_full 0.988
_diffrn_reflns_Laue_measured_fraction_max 0.980
_diffrn_reflns_limit_h_max 19
_diffrn_reflns_limit_h_min -18
_diffrn_reflns_limit_k_max 22
_diffrn_reflns_limit_k_min -21
_diffrn_reflns_limit_l_max 23
_diffrn_reflns_limit_l_min -23
_diffrn_reflns_number 57111
_diffrn_reflns_point_group_measured_fraction_full 0.988
_diffrn_reflns_point_group_measured_fraction_max 0.980
_diffrn_reflns_theta_full 25.242
_diffrn_reflns_theta_max 25.847
_diffrn_reflns_theta_min 1.558
_diffrn_source 'sealed tube'
_exptl_absorpt_coefficient_mu 0.094
_exptl_absorpt_correction_T_max 0.7453
_exptl_absorpt_correction_T_min 0.6284
_exptl_absorpt_correction_type multi-scan
_exptl_absorpt_process_details 'SADABS, G. Sheldrick; 2014'
_exptl_crystal_colour colorless
_exptl_crystal_density_diffrn 1.096
_exptl_crystal_description block
_exptl_crystal_F_000 1638
_exptl_crystal_size_max 0.230
_exptl_crystal_size_mid 0.210
_exptl_crystal_size_min 0.180
_refine_diff_density_max 0.811
_refine_diff_density_min -0.654
_refine_diff_density_rms 0.074
_refine_ls_extinction_method none
_refine_ls_goodness_of_fit_ref 1.966
_refine_ls_hydrogen_treatment constr
_refine_ls_matrix_type full
_refine_ls_number_parameters 1258
_refine_ls_number_reflns 17293
_refine_ls_number_restraints 1752
_refine_ls_restrained_S_all 1.990
_refine_ls_R_factor_all 0.1754
_refine_ls_R_factor_gt 0.1139
_refine_ls_shift/su_max 0.013
_refine_ls_shift/su_mean 0.001
_refine_ls_structure_factor_coef Fsqd
_refine_ls_weighting_details 'w=1/[\s^2^(Fo^2^)+(0.1000P)^2^] where P=(Fo^2^+2Fc^2^)/3'
_refine_ls_weighting_scheme calc
_refine_ls_wR_factor_gt 0.3151
_refine_ls_wR_factor_ref 0.3375
_reflns_Friedel_coverage 0.000
_reflns_number_gt 9468
_reflns_number_total 17293
_reflns_threshold_expression 'I > 2\s(I)'
_cod_data_source_file ja9b00248_si_002.cif
_cod_data_source_block 17155
_cod_database_code 4129026
_shelx_space_group_comment
;
The symmetry employed for this shelxl refinement is uniquely defined
by the following loop, which should always be used as a source of
symmetry information in preference to the above space-group names.
They are only intended as comments.
;
_shelx_estimated_absorpt_t_min 0.979
_shelx_estimated_absorpt_t_max 0.983
_shelxl_version_number 2014-3

loop_
_space_group_symop_operation_xyz
'x, y, z'
'-x, -y, -z'

loop_
_atom_site_label
_atom_site_type_symbol
_atom_site_fract_x
_atom_site_fract_y
_atom_site_fract_z
_atom_site_U_iso_or_equiv
_atom_site_adp_type
_atom_site_occupancy
_atom_site_site_symmetry_order
_atom_site_calc_flag
_atom_site_refinement_flags_posn
_atom_site_refinement_flags_adp
_atom_site_refinement_flags_occupancy
_atom_site_disorder_assembly
_atom_site_disorder_group
O1 O 0.5967(10) 0.5218(8) 0.4756(6) 0.079(3) Uani 0.5 1 d D U P A -1
H1P H 0.5780 0.4821 0.4793 0.095 Uiso 0.25 1 d R U P A -1
O2 O 0.4528(10) 0.5817(14) 0.5382(9) 0.080(3) Uani 0.5 1 d D U P A -1
H2P H 0.4311 0.5546 0.5230 0.096 Uiso 0.25 1 d R U P A -1
O3 O 0.5888(10) 0.5253(13) 0.6119(8) 0.086(3) Uani 0.5 1 d D U P A -1
P1 P 0.5533(12) 0.566(2) 0.5329(12) 0.0607(7) Uani 0.5 1 d D U P A -1
C82 C 0.5677(12) 0.6697(12) 0.4827(13) 0.100(3) Uani 0.5 1 d . U P A -1
H82A H 0.5667 0.6852 0.4253 0.120 Uiso 0.5 1 calc R U P A -1
H82B H 0.5129 0.7092 0.4975 0.120 Uiso 0.5 1 calc R U P A -1
C83 C 0.6378(11) 0.6942(10) 0.4875(9) 0.130(3) Uani 0.5 1 d . U P A -1
H83A H 0.6897 0.6634 0.4611 0.156 Uiso 0.5 1 calc R U P A -1
H83B H 0.6475 0.6645 0.5450 0.156 Uiso 0.5 1 calc R U P A -1
C84 C 0.6513(14) 0.7746(12) 0.4636(12) 0.185(5) Uani 0.5 1 d D U P A -1
H84A H 0.6201 0.8152 0.4147 0.222 Uiso 0.5 1 calc R U P A -1
H84B H 0.7156 0.7674 0.4483 0.222 Uiso 0.5 1 calc R U P A -1
C85 C 0.6222(12) 0.8184(12) 0.5219(12) 0.183(6) Uani 0.5 1 d D U P A -1
H85A H 0.5585 0.8232 0.5395 0.220 Uiso 0.5 1 calc R U P A -1
H85B H 0.6560 0.7799 0.5695 0.220 Uiso 0.5 1 calc R U P A -1
C86 C 0.6335(13) 0.9022(12) 0.4926(13) 0.199(7) Uani 0.5 1 d D U P A -1
H86A H 0.5880 0.9438 0.4546 0.238 Uiso 0.5 1 calc R U P A -1
H86B H 0.6924 0.9008 0.4620 0.238 Uiso 0.5 1 calc R U P A -1
C87 C 0.6272(14) 0.9380(12) 0.5541(13) 0.213(7) Uani 0.5 1 d D U P A -1
H87A H 0.5651 0.9550 0.5765 0.256 Uiso 0.5 1 calc R U P A -1
H87B H 0.6650 0.8948 0.5981 0.256 Uiso 0.5 1 calc R U P A -1
C88 C 0.6595(11) 1.0127(13) 0.5079(14) 0.205(7) Uani 0.5 1 d D U P A -1
H88A H 0.6863 1.0212 0.5447 0.246 Uiso 0.5 1 calc R U P A -1
H88B H 0.7082 0.9978 0.4692 0.246 Uiso 0.5 1 calc R U P A -1
C89 C 0.5988(15) 1.0948(14) 0.4641(15) 0.281(11) Uani 0.5 1 d D U P A -1
H89A H 0.5894 1.0952 0.4139 0.338 Uiso 0.5 1 calc R U P A -1
H89B H 0.6256 1.1417 0.4498 0.338 Uiso 0.5 1 calc R U P A -1
C90 C 0.5081(15) 1.1137(13) 0.5117(18) 0.272(10) Uani 0.5 1 d D U P A -1
H90A H 0.4739 1.0912 0.4930 0.327 Uiso 0.5 1 calc R U P A -1
H90B H 0.5223 1.0690 0.5660 0.327 Uiso 0.5 1 calc R U P A -1
C91 C 0.4340(13) 1.1843(9) 0.5313(13) 0.185(5) Uani 0.5 1 d D U P A -1
H91A H 0.3770 1.1828 0.5219 0.222 Uiso 0.5 1 calc R U P A -1
H91B H 0.4322 1.1684 0.5892 0.222 Uiso 0.5 1 calc R U P A -1
C92 C 0.4368(12) 1.2719(8) 0.4902(8) 0.130(3) Uani 0.5 1 d D U P A -1
H92A H 0.4104 1.2952 0.4392 0.156 Uiso 0.5 1 calc R U P A -1
H92B H 0.5006 1.2687 0.4761 0.156 Uiso 0.5 1 calc R U P A -1
C93 C 0.3948(12) 1.3439(11) 0.5237(13) 0.100(3) Uani 0.5 1 d D U P A -1
H93A H 0.4070 1.3193 0.5803 0.120 Uiso 0.5 1 calc R U P A -1
H93B H 0.3295 1.3649 0.5211 0.120 Uiso 0.5 1 calc R U P A -1
O4 O 0.3887(10) 1.5059(8) 0.4933(7) 0.079(3) Uani 0.5 1 d D U P A -1
H4P H 0.4111 1.5313 0.5089 0.095 Uiso 0.25 1 d R U P A -1
O5 O 0.5387(10) 1.4009(14) 0.4875(9) 0.080(3) Uani 0.5 1 d D U P A -1
H5P H 0.5578 1.4397 0.4838 0.096 Uiso 0.25 1 d R U P A -1
O6 O 0.4419(10) 1.4571(13) 0.3782(8) 0.086(3) Uani 0.5 1 d D U P A -1
P2 P 0.4421(12) 1.434(2) 0.4649(12) 0.0607(7) Uani 0.5 1 d D U P A -1
C1S C 0.9269(9) 0.0531(9) 0.1256(7) 0.215(5) Uiso 0.815(6) 1 d D U P B 1
H1S1 H 0.9032 0.0357 0.0941 0.323 Uiso 0.815(6) 1 d R U P B 1
H1S2 H 0.9914 0.0260 0.1263 0.323 Uiso 0.815(6) 1 d R U P B 1
H1S3 H 0.9140 0.1164 0.1018 0.323 Uiso 0.815(6) 1 d R U P B 1
C2S C 0.8855(8) 0.0204(8) 0.2117(7) 0.180(5) Uiso 0.815(6) 1 d D U P B 1
H2S1 H 0.8672 -0.0315 0.2253 0.216 Uiso 0.815(6) 1 calc R U P B 1
H2S2 H 0.9276 0.0060 0.2498 0.216 Uiso 0.815(6) 1 calc R U P B 1
O3S O 0.8089(7) 0.0940(7) 0.2118(6) 0.233(4) Uiso 0.815(6) 1 d D U P B 1
C4S C 0.7629(13) 0.0733(11) 0.2900(9) 0.325(10) Uiso 0.815(6) 1 d D U P B 1
H4S1 H 0.8050 0.0535 0.3300 0.390 Uiso 0.815(6) 1 calc R U P B 1
H4S2 H 0.7373 0.0259 0.3034 0.390 Uiso 0.815(6) 1 calc R U P B 1
C5S C 0.6894(11) 0.1534(12) 0.2918(12) 0.292(7) Uiso 0.815(6) 1 d D U P B 1
H5S1 H 0.7158 0.2009 0.2731 0.439 Uiso 0.815(6) 1 d R U P B 1
H5S2 H 0.6629 0.1418 0.3467 0.439 Uiso 0.815(6) 1 d R U P B 1
H5S3 H 0.6433 0.1699 0.2572 0.439 Uiso 0.815(6) 1 d R U P B 1
Cl1F Cl 0.8851(13) 0.0582(15) 0.1719(16) 0.215(5) Uiso 0.185(6) 1 d D U P B 2
Cl2F Cl 0.7416(17) 0.1533(18) 0.2395(17) 0.292(7) Uiso 0.185(6) 1 d D U P B 2
C3F C 0.816(4) 0.053(2) 0.256(2) 0.233(4) Uiso 0.185(6) 1 d D U P B 2
H3F1 H 0.7834 0.0106 0.2698 0.280 Uiso 0.185(6) 1 calc R U P B 2
H3F2 H 0.8503 0.0347 0.3009 0.280 Uiso 0.185(6) 1 calc R U P B 2
C6S C 1.1158(6) 0.2977(6) 0.6957(6) 0.130(3) Uiso 0.763(5) 1 d D U P C 1
H6S1 H 1.0708 0.2733 0.6952 0.194 Uiso 0.763(5) 1 d R U P C 1
H6S2 H 1.1245 0.3426 0.6427 0.194 Uiso 0.763(5) 1 d R U P C 1
H6S3 H 1.0957 0.3234 0.7351 0.194 Uiso 0.763(5) 1 d R U P C 1
C7S C 1.1976(9) 0.2298(8) 0.7163(11) 0.259(6) Uiso 0.763(5) 1 d D U P C 1
H7S1 H 1.2341 0.2408 0.6645 0.310 Uiso 0.763(5) 1 calc R U P C 1
H7S2 H 1.2240 0.2468 0.7469 0.310 Uiso 0.763(5) 1 calc R U P C 1
O8S O 1.2229(8) 0.1403(8) 0.7541(8) 0.274(5) Uiso 0.763(5) 1 d D U P C 1
C9S C 1.3129(10) 0.1030(11) 0.7588(11) 0.266(7) Uiso 0.763(5) 1 d D U P C 1
H9S1 H 1.3234 0.0774 0.8159 0.319 Uiso 0.763(5) 1 calc R U P C 1
H9S2 H 1.3406 0.1508 0.7314 0.319 Uiso 0.763(5) 1 calc R U P C 1
C10S C 1.3634(13) 0.0360(13) 0.7279(13) 0.329(9) Uiso 0.763(5) 1 d D U P C 1
H10G H 1.3279 -0.0032 0.7411 0.493 Uiso 0.763(5) 1 d R U P C 1
H10H H 1.4215 0.0024 0.7494 0.493 Uiso 0.763(5) 1 d R U P C 1
H10I H 1.3718 0.0665 0.6698 0.493 Uiso 0.763(5) 1 d R U P C 1
C6F C 1.6144(16) 0.0460(15) 0.5679(13) 0.106(7) Uiso 0.237(5) 1 d D U P C 2
H6F1 H 1.5754 0.0950 0.5282 0.159 Uiso 0.237(5) 1 d R U P C 2
H6F2 H 1.6664 0.0175 0.5408 0.159 Uiso 0.237(5) 1 d R U P C 2
H6F3 H 1.6339 0.0671 0.5989 0.159 Uiso 0.237(5) 1 d R U P C 2
C7F C 1.5626(15) -0.0141(14) 0.6221(12) 0.098(6) Uiso 0.237(5) 1 d D U P C 2
H7F1 H 1.5172 -0.0109 0.5927 0.118 Uiso 0.237(5) 1 calc R U P C 2
H7F2 H 1.6028 -0.0743 0.6413 0.118 Uiso 0.237(5) 1 calc R U P C 2
O8F O 1.5194(16) 0.0072(16) 0.6897(12) 0.181(7) Uiso 0.237(5) 1 d D U P C 2
C9F C 1.460(3) -0.046(3) 0.7328(18) 0.217(9) Uiso 0.237(5) 1 d D U P C 2
H9F1 H 1.4093 -0.0153 0.7605 0.260 Uiso 0.237(5) 1 calc R U P C 2
H9F2 H 1.4919 -0.1011 0.7739 0.260 Uiso 0.237(5) 1 calc R U P C 2
C10F C 1.424(4) -0.066(4) 0.679(3) 0.329(9) Uiso 0.237(5) 1 d D U P C 2
H10J H 1.4649 -0.1159 0.6689 0.493 Uiso 0.237(5) 1 d R U P C 2
H10K H 1.4146 -0.0143 0.6286 0.493 Uiso 0.237(5) 1 d R U P C 2
H10L H 1.3671 -0.0772 0.7041 0.493 Uiso 0.237(5) 1 d R U P C 2
O1S O 0.5689(4) 0.5942(4) 0.7224(3) 0.1497(17) Uiso 1 1 d . . . . .
H1SO H 0.6069 0.6053 0.6832 0.225 Uiso 1 1 calc R U . . .
C12S C 0.5012(6) 0.6670(6) 0.7152(5) 0.158(3) Uiso 1 1 d . . . . .
H12S H 0.5211 0.7066 0.7250 0.238 Uiso 1 1 calc R U . . .
H12P H 0.4515 0.6520 0.7542 0.238 Uiso 1 1 calc R U . . .
H12Q H 0.4818 0.6954 0.6612 0.238 Uiso 1 1 calc R U . . .
C1 C 0.4791(5) 0.4229(4) 0.7879(4) 0.0452(12) Uani 0.5115(14) 1 d . U P D 1
H1 H 0.4796 0.4568 0.7319 0.054 Uiso 0.5115(14) 1 calc R U P D 1
C2 C 0.4066(5) 0.4528(5) 0.8296(5) 0.0426(13) Uani 0.5115(14) 1 d . U P D 1
C3 C 0.399(5) 0.419(5) 0.914(3) 0.044(4) Uani 0.5115(14) 1 d . U P D 1
N1 N 0.3890(17) 0.3877(19) 0.9839(11) 0.064(3) Uani 0.5115(14) 1 d . U P D 1
C4 C 0.3298(6) 0.5300(5) 0.7931(4) 0.0392(14) Uani 0.5115(14) 1 d . U P D 1
C5 C 0.3329(5) 0.5827(5) 0.7118(6) 0.0406(14) Uani 0.5115(14) 1 d . U P D 1
H5 H 0.3857 0.5698 0.6791 0.049 Uiso 0.5115(14) 1 calc R U P D 1
C6 C 0.2611(7) 0.6540(5) 0.6766(5) 0.0406(15) Uani 0.5115(14) 1 d . U P D 1
C7 C 0.1831(14) 0.6711(10) 0.7256(11) 0.045(2) Uani 0.5115(14) 1 d . U P D 1
H7 H 0.1332 0.7186 0.7026 0.054 Uiso 0.5115(14) 1 calc R U P D 1
C8 C 0.177(2) 0.620(2) 0.8065(17) 0.0443(19) Uani 0.5115(14) 1 d . U P D 1
C9 C 0.2485(11) 0.5513(11) 0.8385(6) 0.0438(18) Uani 0.5115(14) 1 d . U P D 1
H9 H 0.2435 0.5157 0.8939 0.053 Uiso 0.5115(14) 1 calc R U P D 1
C10 C 0.0943(15) 0.6425(11) 0.8573(12) 0.0565(11) Uani 0.5115(14) 1 d D U P D 1
C11 C 0.1005(19) 0.7089(11) 0.8833(15) 0.082(3) Uani 0.5115(14) 1 d D U P D 1
H11A H 0.1540 0.6850 0.9118 0.124 Uiso 0.5115(14) 1 calc R U P D 1
H11B H 0.0478 0.7221 0.9186 0.124 Uiso 0.5115(14) 1 calc R U P D 1
H11C H 0.1039 0.7622 0.8361 0.124 Uiso 0.5115(14) 1 calc R U P D 1
C12 C 0.0088(14) 0.6805(11) 0.8157(13) 0.077(3) Uani 0.5115(14) 1 d D U P D 1
H12A H 0.0043 0.7403 0.7770 0.115 Uiso 0.5115(14) 1 calc R U P D 1
H12B H -0.0426 0.6801 0.8555 0.115 Uiso 0.5115(14) 1 calc R U P D 1
H12C H 0.0098 0.6454 0.7880 0.115 Uiso 0.5115(14) 1 calc R U P D 1
C13 C 0.0883(16) 0.5595(10) 0.9298(10) 0.078(4) Uani 0.5115(14) 1 d D U P D 1
H13A H 0.0812 0.5185 0.9126 0.117 Uiso 0.5115(14) 1 calc R U P D 1
H13B H 0.0370 0.5731 0.9663 0.117 Uiso 0.5115(14) 1 calc R U P D 1
H13C H 0.1428 0.5334 0.9573 0.117 Uiso 0.5115(14) 1 calc R U P D 1
C14 C 0.2736(5) 0.7015(5) 0.5913(4) 0.0480(13) Uani 0.5115(14) 1 d . U P D 1
H14 H 0.3192 0.6701 0.5646 0.058 Uiso 0.5115(14) 1 calc R U P D 1
C15 C 0.2321(6) 0.7809(6) 0.5447(4) 0.0449(13) Uani 0.5115(14) 1 d . U P D 1
C16 C 0.171(7) 0.841(4) 0.577(4) 0.067(6) Uani 0.5115(14) 1 d . U P D 1
N2 N 0.1140(16) 0.8887(9) 0.5976(8) 0.111(3) Uani 0.5115(14) 1 d . U P D 1
C17 C 0.2538(5) 0.8223(5) 0.4540(5) 0.0428(15) Uani 0.5115(14) 1 d . U P D 1
C18 C 0.3287(7) 0.7809(5) 0.4186(5) 0.0418(14) Uani 0.5115(14) 1 d . U P D 1
H18 H 0.3655 0.7260 0.4504 0.050 Uiso 0.5115(14) 1 calc R U P D 1
C19 C 0.3510(6) 0.8180(6) 0.3379(5) 0.0417(14) Uani 0.5115(14) 1 d . U P D 1
C20 C 0.2940(11) 0.8980(11) 0.2911(9) 0.051(2) Uani 0.5115(14) 1 d . U P D 1
H20 H 0.3079 0.9230 0.2350 0.061 Uiso 0.5115(14) 1 calc R U P D 1
C21 C 0.2180(16) 0.9408(17) 0.3254(14) 0.0471(19) Uani 0.5115(14) 1 d . U P D 1
C22 C 0.1993(10) 0.9004(9) 0.4080(7) 0.047(2) Uani 0.5115(14) 1 d . U P D 1
H22 H 0.1471 0.9280 0.4328 0.056 Uiso 0.5115(14) 1 calc R U P D 1
C23 C 0.1581(12) 1.0246(14) 0.2784(9) 0.0594(13) Uani 0.5115(14) 1 d D U P D 1
C24 C 0.1836(12) 1.0927(11) 0.2875(8) 0.095(3) Uani 0.5115(14) 1 d D U P D 1
H24A H 0.1725 1.0846 0.3435 0.142 Uiso 0.5115(14) 1 calc R U P D 1
H24B H 0.1480 1.1507 0.2544 0.142 Uiso 0.5115(14) 1 calc R U P D 1
H24C H 0.2469 1.0868 0.2704 0.142 Uiso 0.5115(14) 1 calc R U P D 1
C25 C 0.0622(11) 1.0263(14) 0.3072(11) 0.082(4) Uani 0.5115(14) 1 d D U P D 1
H25A H 0.0494 0.9815 0.2993 0.123 Uiso 0.5115(14) 1 calc R U P D 1
H25B H 0.0229 1.0835 0.2768 0.123 Uiso 0.5115(14) 1 calc R U P D 1
H25C H 0.0521 1.0149 0.3640 0.123 Uiso 0.5115(14) 1 calc R U P D 1
C26 C 0.1657(13) 1.0513(13) 0.1881(8) 0.079(3) Uani 0.5115(14) 1 d D U P D 1
H26A H 0.2187 1.0711 0.1635 0.118 Uiso 0.5115(14) 1 calc R U P D 1
H26B H 0.1127 1.0985 0.1655 0.118 Uiso 0.5115(14) 1 calc R U P D 1
H26C H 0.1707 1.0014 0.1775 0.118 Uiso 0.5115(14) 1 calc R U P D 1
C27 C 0.4340(5) 0.7724(5) 0.3063(4) 0.0444(12) Uani 0.5115(14) 1 d . U P D 1
H27 H 0.4527 0.7114 0.3363 0.053 Uiso 0.5115(14) 1 calc R U P D 1
C28 C 0.4879(6) 0.8018(7) 0.2426(6) 0.0449(14) Uani 0.5115(14) 1 d . U P D 1
C29 C 0.470(5) 0.893(4) 0.188(4) 0.071(4) Uani 0.5115(14) 1 d . U P D 1
N3 N 0.4914(9) 0.9458(8) 0.1368(10) 0.113(3) Uani 0.5115(14) 1 d . U P D 1
C30 C 0.5773(5) 0.7461(5) 0.2209(4) 0.0423(14) Uani 0.5115(14) 1 d . U P D 1
C31 C 0.6206(6) 0.6662(6) 0.2784(5) 0.0434(15) Uani 0.5115(14) 1 d . U P D 1
H31 H 0.5921 0.6446 0.3305 0.052 Uiso 0.5115(14) 1 calc R U P D 1
C32 C 0.7053(6) 0.6180(5) 0.2598(5) 0.0449(15) Uani 0.5115(14) 1 d . U P D 1
C33 C 0.7421(7) 0.6490(11) 0.1805(8) 0.046(2) Uani 0.5115(14) 1 d . U P D 1
H33 H 0.7976 0.6145 0.1662 0.055 Uiso 0.5115(14) 1 calc R U P D 1
C34 C 0.7005(14) 0.7284(13) 0.1218(12) 0.0435(19) Uani 0.5115(14) 1 d . U P D 1
C35 C 0.6169(9) 0.7767(6) 0.1435(7) 0.0434(19) Uani 0.5115(14) 1 d . U P D 1
H35 H 0.5871 0.8310 0.1048 0.052 Uiso 0.5115(14) 1 calc R U P D 1
C36 C 0.7472(11) 0.7607(12) 0.0378(14) 0.0506(10) Uani 0.5115(14) 1 d D U P D 1
C37 C 0.6725(13) 0.8228(12) -0.0156(15) 0.069(3) Uani 0.5115(14) 1 d D U P D 1
H37A H 0.6347 0.7907 -0.0153 0.103 Uiso 0.5115(14) 1 calc R U P D 1
H37B H 0.6978 0.8503 -0.0702 0.103 Uiso 0.5115(14) 1 calc R U P D 1
H37C H 0.6368 0.8676 0.0041 0.103 Uiso 0.5115(14) 1 calc R U P D 1
C38 C 0.8019(10) 0.6919(11) 0.0055(13) 0.071(3) Uani 0.5115(14) 1 d D U P D 1
H38A H 0.8489 0.6497 0.0406 0.106 Uiso 0.5115(14) 1 calc R U P D 1
H38B H 0.8287 0.7199 -0.0483 0.106 Uiso 0.5115(14) 1 calc R U P D 1
H38C H 0.7631 0.6620 0.0034 0.106 Uiso 0.5115(14) 1 calc R U P D 1
C39 C 0.8046(9) 0.8102(9) 0.0396(12) 0.069(3) Uani 0.5115(14) 1 d D U P D 1
H39A H 0.7696 0.8499 0.0652 0.103 Uiso 0.5115(14) 1 calc R U P D 1
H39B H 0.8254 0.8435 -0.0151 0.103 Uiso 0.5115(14) 1 calc R U P D 1
H39C H 0.8559 0.7691 0.0698 0.103 Uiso 0.5115(14) 1 calc R U P D 1
C40 C 0.7442(5) 0.5398(5) 0.3261(4) 0.0495(13) Uani 0.5115(14) 1 d . U P D 1
H40 H 0.7025 0.5197 0.3694 0.059 Uiso 0.5115(14) 1 calc R U P D 1
C41 C 0.8292(7) 0.4903(6) 0.3373(5) 0.0454(14) Uani 0.5115(14) 1 d . U P D 1
C42 C 0.896(2) 0.506(3) 0.278(2) 0.0535(17) Uani 0.5115(14) 1 d . U P D 1
N4 N 0.9546(10) 0.5232(13) 0.2236(11) 0.086(3) Uani 0.5115(14) 1 d . U P D 1
C43 C 0.8588(6) 0.4155(6) 0.4107(5) 0.0432(14) Uani 0.5115(14) 1 d . U P D 1
C44 C 0.8059(6) 0.4021(5) 0.4819(5) 0.0446(15) Uani 0.5115(14) 1 d . U P D 1
H44 H 0.7494 0.4434 0.4823 0.053 Uiso 0.5115(14) 1 calc R U P D 1
C45 C 0.8313(6) 0.3311(7) 0.5528(6) 0.0442(16) Uani 0.5115(14) 1 d . U P D 1
C46 C 0.9135(8) 0.2697(10) 0.5508(7) 0.052(2) Uani 0.5115(14) 1 d . U P D 1
H46 H 0.9311 0.2187 0.5977 0.062 Uiso 0.5115(14) 1 calc R U P D 1
C47 C 0.9708(16) 0.2825(15) 0.4799(12) 0.0493(19) Uani 0.5115(14) 1 d . U P D 1
C48 C 0.9418(13) 0.3529(13) 0.4114(8) 0.050(2) Uani 0.5115(14) 1 d . U P D 1
H48 H 0.9788 0.3596 0.3630 0.060 Uiso 0.5115(14) 1 calc R U P D 1
C49 C 1.0614(13) 0.2107(11) 0.4817(8) 0.0653(14) Uani 0.5115(14) 1 d D U P D 1
C50 C 1.1231(12) 0.2507(12) 0.4123(8) 0.103(4) Uani 0.5115(14) 1 d D U P D 1
H50A H 1.1785 0.2056 0.4094 0.154 Uiso 0.5115(14) 1 calc R U P D 1
H50B H 1.1363 0.2955 0.4197 0.154 Uiso 0.5115(14) 1 calc R U P D 1
H50C H 1.0944 0.2769 0.3626 0.154 Uiso 0.5115(14) 1 calc R U P D 1
C51 C 1.0482(10) 0.1316(8) 0.4820(9) 0.112(3) Uani 0.5115(14) 1 d D U P D 1
H51A H 1.0211 0.1484 0.4336 0.169 Uiso 0.5115(14) 1 calc R U P D 1
H51B H 1.0091 0.1078 0.5291 0.169 Uiso 0.5115(14) 1 calc R U P D 1
H51C H 1.1059 0.0876 0.4836 0.169 Uiso 0.5115(14) 1 calc R U P D 1
C52 C 1.1093(9) 0.1728(10) 0.5562(7) 0.122(3) Uani 0.5115(14) 1 d D U P D 1
H52A H 1.1580 0.1206 0.5577 0.183 Uiso 0.5115(14) 1 calc R U P D 1
H52B H 1.0674 0.1575 0.6035 0.183 Uiso 0.5115(14) 1 calc R U P D 1
H52C H 1.1334 0.2157 0.5555 0.183 Uiso 0.5115(14) 1 calc R U P D 1
C53 C 0.7692(5) 0.3250(5) 0.6230(4) 0.0483(13) Uani 0.5115(14) 1 d . U P D 1
H53 H 0.7114 0.3643 0.6115 0.058 Uiso 0.5115(14) 1 calc R U P D 1
C54 C 0.7772(6) 0.2750(6) 0.7011(5) 0.0452(14) Uani 0.5115(14) 1 d . U P D 1
C55 C 0.858(3) 0.211(3) 0.727(3) 0.061(2) Uani 0.5115(14) 1 d . U P D 1
N5 N 0.9269(10) 0.1621(12) 0.7521(8) 0.095(3) Uani 0.5115(14) 1 d . U P D 1
C56 C 0.7051(5) 0.2790(6) 0.7658(6) 0.0412(15) Uani 0.5115(14) 1 d . U P D 1
C57 C 0.6256(6) 0.3479(6) 0.7527(5) 0.0408(14) Uani 0.5115(14) 1 d . U P D 1
H57 H 0.6191 0.3950 0.7016 0.049 Uiso 0.5115(14) 1 calc R U P D 1
C58 C 0.5568(6) 0.3490(6) 0.8117(5) 0.0389(14) Uani 0.5115(14) 1 d . U P D 1
C59 C 0.5669(13) 0.2792(13) 0.8872(7) 0.043(2) Uani 0.5115(14) 1 d . U P D 1
H59 H 0.5194 0.2783 0.9280 0.052 Uiso 0.5115(14) 1 calc R U P D 1
C60 C 0.647(2) 0.210(2) 0.9031(17) 0.044(2) Uani 0.5115(14) 1 d . U P D 1
C61 C 0.7142(12) 0.2119(15) 0.8414(13) 0.046(2) Uani 0.5115(14) 1 d . U P D 1
H61 H 0.7681 0.1656 0.8513 0.056 Uiso 0.5115(14) 1 calc R U P D 1
C62 C 0.6621(8) 0.1335(11) 0.9857(11) 0.0563(11) Uani 0.5115(14) 1 d D U P D 1
C63 C 0.5929(7) 0.0864(6) 1.0085(6) 0.101(2) Uani 0.5115(14) 1 d D U P D 1
H63A H 0.5333 0.1272 1.0088 0.151 Uiso 0.5115(14) 1 calc R U P D 1
H63B H 0.6018 0.0392 1.0617 0.151 Uiso 0.5115(14) 1 calc R U P D 1
H63C H 0.5987 0.0623 0.9696 0.151 Uiso 0.5115(14) 1 calc R U P D 1
C64 C 0.6636(7) 0.1651(6) 1.0477(5) 0.0834(19) Uani 0.5115(14) 1 d D U P D 1
H64A H 0.7016 0.2036 1.0262 0.125 Uiso 0.5115(14) 1 calc R U P D 1
H64B H 0.6872 0.1151 1.0961 0.125 Uiso 0.5115(14) 1 calc R U P D 1
H64C H 0.6030 0.1969 1.0609 0.125 Uiso 0.5115(14) 1 calc R U P D 1
C65 C 0.7513(6) 0.0695(6) 0.9826(5) 0.0821(19) Uani 0.5115(14) 1 d D U P D 1
H65A H 0.7541 0.0475 0.9429 0.123 Uiso 0.5115(14) 1 calc R U P D 1
H65B H 0.7605 0.0211 1.0352 0.123 Uiso 0.5115(14) 1 calc R U P D 1
H65C H 0.7978 0.0981 0.9678 0.123 Uiso 0.5115(14) 1 calc R U P D 1
C1D C 0.4065(5) 0.4848(5) 0.7721(4) 0.0452(12) Uani 0.4885(14) 1 d . U P D 2
H1D H 0.4416 0.4835 0.7244 0.054 Uiso 0.4885(14) 1 calc R U P D 2
C2D C 0.4432(6) 0.4213(5) 0.8382(5) 0.0426(13) Uani 0.4885(14) 1 d . U P D 2
C3D C 0.399(5) 0.409(5) 0.919(3) 0.044(4) Uani 0.4885(14) 1 d . U P D 2
N1D N 0.3653(18) 0.409(2) 0.9776(12) 0.064(3) Uani 0.4885(14) 1 d . U P D 2
C58D C 0.5302(6) 0.3544(6) 0.8391(5) 0.0389(14) Uani 0.4885(14) 1 d . U P D 2
C57D C 0.5868(6) 0.3646(6) 0.7719(6) 0.0408(14) Uani 0.4885(14) 1 d . U P D 2
H57D H 0.5703 0.4155 0.7247 0.049 Uiso 0.4885(14) 1 calc R U P D 2
C56D C 0.6691(7) 0.3022(7) 0.7699(6) 0.0412(15) Uani 0.4885(14) 1 d . U P D 2
C61D C 0.6921(13) 0.2255(15) 0.8406(13) 0.046(2) Uani 0.4885(14) 1 d . U P D 2
H61D H 0.7466 0.1816 0.8406 0.056 Uiso 0.4885(14) 1 calc R U P D 2
C60D C 0.635(2) 0.215(2) 0.9094(17) 0.044(2) Uani 0.4885(14) 1 d . U P D 2
C59D C 0.5546(13) 0.2785(13) 0.9078(8) 0.043(2) Uani 0.4885(14) 1 d . U P D 2
H59D H 0.5148 0.2702 0.9547 0.052 Uiso 0.4885(14) 1 calc R U P D 2
C62D C 0.6549(8) 0.1358(12) 0.9863(11) 0.0563(11) Uani 0.4885(14) 1 d D U P D 2
C63D C 0.6634(8) 0.0546(6) 0.9780(6) 0.101(2) Uani 0.4885(14) 1 d D U P D 2
H63D H 0.6052 0.0558 0.9699 0.151 Uiso 0.4885(14) 1 calc R U P D 2
H63E H 0.6852 0.0039 1.0265 0.151 Uiso 0.4885(14) 1 calc R U P D 2
H63F H 0.7055 0.0510 0.9320 0.151 Uiso 0.4885(14) 1 calc R U P D 2
C64D C 0.5761(6) 0.1443(6) 1.0490(5) 0.0834(19) Uani 0.4885(14) 1 d D U P D 2
H64D H 0.5360 0.1141 1.0500 0.125 Uiso 0.4885(14) 1 calc R U P D 2
H64E H 0.5438 0.2059 1.0353 0.125 Uiso 0.4885(14) 1 calc R U P D 2
H64F H 0.5983 0.1185 1.1017 0.125 Uiso 0.4885(14) 1 calc R U P D 2
C65D C 0.7283(6) 0.1406(6) 1.0184(6) 0.0821(19) Uani 0.4885(14) 1 d D U P D 2
H65D H 0.7110 0.1339 1.0739 0.123 Uiso 0.4885(14) 1 calc R U P D 2
H65E H 0.7395 0.1969 0.9862 0.123 Uiso 0.4885(14) 1 calc R U P D 2
H65F H 0.7824 0.0940 1.0161 0.123 Uiso 0.4885(14) 1 calc R U P D 2
C53D C 0.7224(5) 0.3184(5) 0.6927(4) 0.0483(13) Uani 0.4885(14) 1 d . U P D 2
H53D H 0.6935 0.3679 0.6493 0.058 Uiso 0.4885(14) 1 calc R U P D 2
C54D C 0.8045(6) 0.2755(7) 0.6729(5) 0.0452(14) Uani 0.4885(14) 1 d . U P D 2
C55D C 0.863(4) 0.203(3) 0.732(3) 0.061(2) Uani 0.4885(14) 1 d . U P D 2
N5D N 0.9037(10) 0.1427(13) 0.7784(8) 0.095(3) Uani 0.4885(14) 1 d . U P D 2
C45D C 0.8500(6) 0.2993(5) 0.5893(5) 0.0442(16) Uani 0.4885(14) 1 d . U P D 2
C44D C 0.8068(6) 0.3701(7) 0.5258(6) 0.0446(15) Uani 0.4885(14) 1 d . U P D 2
H44D H 0.7485 0.4039 0.5358 0.053 Uiso 0.4885(14) 1 calc R U P D 2
C43D C 0.8465(7) 0.3936(6) 0.4472(5) 0.0432(14) Uani 0.4885(14) 1 d . U P D 2
C48D C 0.9319(13) 0.3438(14) 0.4333(9) 0.050(2) Uani 0.4885(14) 1 d . U P D 2
H48D H 0.9611 0.3608 0.3809 0.060 Uiso 0.4885(14) 1 calc R U P D 2
C47D C 0.9754(17) 0.2694(16) 0.4948(13) 0.0493(19) Uani 0.4885(14) 1 d . U P D 2
C46D C 0.9343(9) 0.2500(10) 0.5730(8) 0.052(2) Uani 0.4885(14) 1 d . U P D 2
H46D H 0.9652 0.2017 0.6159 0.062 Uiso 0.4885(14) 1 calc R U P D 2
C49D C 1.0681(14) 0.2160(11) 0.4799(8) 0.0653(14) Uani 0.4885(14) 1 d D U P D 2
C50D C 1.1048(13) 0.2345(13) 0.3939(8) 0.103(4) Uani 0.4885(14) 1 d D U P D 2
H50D H 1.1037 0.2956 0.3658 0.154 Uiso 0.4885(14) 1 calc R U P D 2
H50E H 1.0682 0.2226 0.3679 0.154 Uiso 0.4885(14) 1 calc R U P D 2
H50F H 1.1662 0.1973 0.3923 0.154 Uiso 0.4885(14) 1 calc R U P D 2
C51D C 1.0736(11) 0.1215(8) 0.5253(9) 0.112(3) Uani 0.4885(14) 1 d D U P D 2
H51D H 1.0186 0.1126 0.5221 0.169 Uiso 0.4885(14) 1 calc R U P D 2
H51E H 1.0817 0.1034 0.5814 0.169 Uiso 0.4885(14) 1 calc R U P D 2
H51F H 1.1242 0.0870 0.5022 0.169 Uiso 0.4885(14) 1 calc R U P D 2
C52D C 1.1288(10) 0.2291(10) 0.5221(9) 0.122(3) Uani 0.4885(14) 1 d D U P D 2
H52D H 1.1006 0.2258 0.5750 0.183 Uiso 0.4885(14) 1 calc R U P D 2
H52E H 1.1385 0.2862 0.4904 0.183 Uiso 0.4885(14) 1 calc R U P D 2
H52F H 1.1860 0.1837 0.5277 0.183 Uiso 0.4885(14) 1 calc R U P D 2
C40D C 0.7928(5) 0.4686(5) 0.3875(4) 0.0495(13) Uani 0.4885(14) 1 d . U P D 2
H40D H 0.7318 0.4861 0.4054 0.059 Uiso 0.4885(14) 1 calc R U P D 2
C41D C 0.8134(8) 0.5178(7) 0.3114(6) 0.0454(14) Uani 0.4885(14) 1 d . U P D 2
C42D C 0.907(2) 0.507(3) 0.270(2) 0.0535(17) Uani 0.4885(14) 1 d . U P D 2
N4D N 0.9757(10) 0.4934(14) 0.2453(11) 0.086(3) Uani 0.4885(14) 1 d . U P D 2
C32D C 0.7505(6) 0.5954(6) 0.2570(5) 0.0449(15) Uani 0.4885(14) 1 d . U P D 2
C31D C 0.6637(6) 0.6250(6) 0.2860(5) 0.0434(15) Uani 0.4885(14) 1 d . U P D 2
H31D H 0.6451 0.5930 0.3397 0.052 Uiso 0.4885(14) 1 calc R U P D 2
C30D C 0.6030(6) 0.6993(7) 0.2401(6) 0.0423(14) Uani 0.4885(14) 1 d . U P D 2
C35D C 0.6315(9) 0.7436(6) 0.1575(7) 0.0434(19) Uani 0.4885(14) 1 d . U P D 2
H35D H 0.5919 0.7950 0.1238 0.052 Uiso 0.4885(14) 1 calc R U P D 2
C34D C 0.7155(14) 0.7112(13) 0.1277(12) 0.0435(19) Uani 0.4885(14) 1 d . U P D 2
C33D C 0.7737(7) 0.6384(11) 0.1793(9) 0.046(2) Uani 0.4885(14) 1 d . U P D 2
H33D H 0.8328 0.6181 0.1586 0.055 Uiso 0.4885(14) 1 calc R U P D 2
C36D C 0.7463(12) 0.7639(12) 0.0399(15) 0.0506(10) Uani 0.4885(14) 1 d D U P D 2
C37D C 0.6792(13) 0.7984(13) -0.0205(16) 0.069(3) Uani 0.4885(14) 1 d D U P D 2
H37D H 0.6641 0.7498 -0.0192 0.103 Uiso 0.4885(14) 1 calc R U P D 2
H37E H 0.7050 0.8287 -0.0740 0.103 Uiso 0.4885(14) 1 calc R U P D 2
H37F H 0.6253 0.8387 -0.0071 0.103 Uiso 0.4885(14) 1 calc R U P D 2
C38D C 0.8259(11) 0.6981(12) 0.0185(13) 0.071(3) Uani 0.4885(14) 1 d D U P D 2
H38D H 0.8751 0.6819 0.0497 0.106 Uiso 0.4885(14) 1 calc R U P D 2
H38E H 0.8445 0.7238 -0.0386 0.106 Uiso 0.4885(14) 1 calc R U P D 2
H38F H 0.8092 0.6462 0.0306 0.106 Uiso 0.4885(14) 1 calc R U P D 2
C39D C 0.7745(10) 0.8378(10) 0.0352(13) 0.069(3) Uani 0.4885(14) 1 d D U P D 2
H39D H 0.7216 0.8835 0.0418 0.103 Uiso 0.4885(14) 1 calc R U P D 2
H39E H 0.8067 0.8616 -0.0168 0.103 Uiso 0.4885(14) 1 calc R U P D 2
H39F H 0.8132 0.8160 0.0777 0.103 Uiso 0.4885(14) 1 calc R U P D 2
C27D C 0.5156(5) 0.7309(5) 0.2771(4) 0.0444(12) Uani 0.4885(14) 1 d . U P D 2
H27D H 0.4951 0.6869 0.3217 0.053 Uiso 0.4885(14) 1 calc R U P D 2
C28D C 0.4595(6) 0.8107(8) 0.2594(6) 0.0449(14) Uani 0.4885(14) 1 d . U P D 2
C29D C 0.480(5) 0.887(4) 0.191(4) 0.071(4) Uani 0.4885(14) 1 d . U P D 2
N3D N 0.4527(10) 0.9654(9) 0.1482(10) 0.113(3) Uani 0.4885(14) 1 d . U P D 2
C19D C 0.3756(6) 0.8351(6) 0.3049(5) 0.0417(14) Uani 0.4885(14) 1 d . U P D 2
C18D C 0.3611(6) 0.7818(6) 0.3844(6) 0.0418(14) Uani 0.4885(14) 1 d . U P D 2
H18D H 0.4049 0.7282 0.4082 0.050 Uiso 0.4885(14) 1 calc R U P D 2
C17D C 0.2836(7) 0.8052(6) 0.4299(5) 0.0428(15) Uani 0.4885(14) 1 d . U P D 2
C22D C 0.2174(11) 0.8828(9) 0.3932(8) 0.047(2) Uani 0.4885(14) 1 d . U P D 2
H22D H 0.1629 0.8982 0.4230 0.056 Uiso 0.4885(14) 1 calc R U P D 2
C21D C 0.2305(17) 0.9361(17) 0.3153(14) 0.0471(19) Uani 0.4885(14) 1 d . U P D 2
C20D C 0.3087(12) 0.9122(12) 0.2715(9) 0.051(2) Uani 0.4885(14) 1 d . U P D 2
H20D H 0.3172 0.9494 0.2170 0.061 Uiso 0.4885(14) 1 calc R U P D 2
C23D C 0.1594(13) 1.0289(14) 0.2714(10) 0.0594(13) Uani 0.4885(14) 1 d D U P D 2
C24D C 0.2046(12) 1.0974(11) 0.2522(9) 0.095(3) Uani 0.4885(14) 1 d D U P D 2
H24D H 0.2254 1.0888 0.3009 0.142 Uiso 0.4885(14) 1 calc R U P D 2
H24E H 0.1621 1.1554 0.2305 0.142 Uiso 0.4885(14) 1 calc R U P D 2
H24F H 0.2555 1.0922 0.2126 0.142 Uiso 0.4885(14) 1 calc R U P D 2
C25D C 0.0730(11) 1.0450(15) 0.3215(11) 0.082(4) Uani 0.4885(14) 1 d D U P D 2
H25D H 0.0462 0.9987 0.3360 0.123 Uiso 0.4885(14) 1 calc R U P D 2
H25E H 0.0323 1.1011 0.2910 0.123 Uiso 0.4885(14) 1 calc R U P D 2
H25F H 0.0843 1.0455 0.3700 0.123 Uiso 0.4885(14) 1 calc R U P D 2
C26D C 0.1430(14) 1.0304(14) 0.1938(9) 0.079(3) Uani 0.4885(14) 1 d D U P D 2
H26D H 0.1994 1.0223 0.1609 0.118 Uiso 0.4885(14) 1 calc R U P D 2
H26E H 0.1012 1.0864 0.1645 0.118 Uiso 0.4885(14) 1 calc R U P D 2
H26F H 0.1178 0.9835 0.2064 0.118 Uiso 0.4885(14) 1 calc R U P D 2
C14D C 0.2796(5) 0.7458(5) 0.5148(4) 0.0480(13) Uani 0.4885(14) 1 d . U P D 2
H14D H 0.3180 0.6885 0.5260 0.058 Uiso 0.4885(14) 1 calc R U P D 2
C15D C 0.2314(7) 0.7575(6) 0.5799(5) 0.0449(13) Uani 0.4885(14) 1 d . U P D 2
C16D C 0.166(7) 0.841(4) 0.569(4) 0.067(6) Uani 0.4885(14) 1 d . U P D 2
N2D N 0.1253(17) 0.9086(10) 0.5673(9) 0.111(3) Uani 0.4885(14) 1 d . U P D 2
C6D C 0.2388(6) 0.6907(5) 0.6610(5) 0.0406(15) Uani 0.4885(14) 1 d . U P D 2
C5D C 0.3150(7) 0.6209(6) 0.6806(5) 0.0406(14) Uani 0.4885(14) 1 d . U P D 2
H5D H 0.3625 0.6174 0.6405 0.049 Uiso 0.4885(14) 1 calc R U P D 2
C4D C 0.3242(6) 0.5551(6) 0.7580(6) 0.0392(14) Uani 0.4885(14) 1 d . U P D 2
C9D C 0.2526(11) 0.5619(11) 0.8140(6) 0.0438(18) Uani 0.4885(14) 1 d . U P D 2
H9D H 0.2573 0.5177 0.8666 0.053 Uiso 0.4885(14) 1 calc R U P D 2
C8D C 0.174(3) 0.630(2) 0.7972(18) 0.0443(19) Uani 0.4885(14) 1 d . U P D 2
C7D C 0.1710(15) 0.6954(11) 0.7199(12) 0.045(2) Uani 0.4885(14) 1 d . U P D 2
H7D H 0.1200 0.7448 0.7077 0.054 Uiso 0.4885(14) 1 calc R U P D 2
C10D C 0.0933(16) 0.6422(12) 0.8612(12) 0.0565(11) Uani 0.4885(14) 1 d D U P D 2
C11D C 0.084(2) 0.7286(11) 0.8633(15) 0.082(3) Uani 0.4885(14) 1 d D U P D 2
H11D H 0.1381 0.7246 0.8814 0.124 Uiso 0.4885(14) 1 calc R U P D 2
H11E H 0.0327 0.7415 0.9002 0.124 Uiso 0.4885(14) 1 calc R U P D 2
H11F H 0.0750 0.7751 0.8097 0.124 Uiso 0.4885(14) 1 calc R U P D 2
C12D C 0.0106(15) 0.6495(11) 0.8300(13) 0.077(3) Uani 0.4885(14) 1 d D U P D 2
H12D H 0.0037 0.6958 0.7762 0.115 Uiso 0.4885(14) 1 calc R U P D 2
H12E H -0.0419 0.6631 0.8655 0.115 Uiso 0.4885(14) 1 calc R U P D 2
H12F H 0.0168 0.5942 0.8284 0.115 Uiso 0.4885(14) 1 calc R U P D 2
C13D C 0.1054(16) 0.5706(11) 0.9450(10) 0.078(4) Uani 0.4885(14) 1 d D U P D 2
H13D H 0.1145 0.5146 0.9435 0.117 Uiso 0.4885(14) 1 calc R U P D 2
H13E H 0.0522 0.5827 0.9804 0.117 Uiso 0.4885(14) 1 calc R U P D 2
H13F H 0.1573 0.5684 0.9651 0.117 Uiso 0.4885(14) 1 calc R U P D 2
N6 N 0.7858(3) 0.4574(3) 0.8316(2) 0.0884(13) Uani 1 1 d . U . . .
C66 C 0.8684(4) 0.3880(4) 0.8667(3) 0.0981(16) Uani 1 1 d D U . . .
H66A H 0.8672 0.3826 0.9215 0.147 Uiso 1 1 calc R U . . .
H66B H 0.9199 0.4088 0.8354 0.147 Uiso 1 1 calc R U . . .
C67 C 0.8858(4) 0.2978(4) 0.8713(4) 0.119(2) Uani 1 1 d D U . . .
H67A H 0.8348 0.2753 0.9012 0.178 Uiso 1 1 calc R U . . .
H67B H 0.8931 0.2999 0.8169 0.178 Uiso 1 1 calc R U . . .
C68 C 0.9687(5) 0.2391(5) 0.9126(5) 0.153(3) Uani 1 1 d D U . . .
H68A H 0.9614 0.2407 0.9656 0.230 Uiso 1 1 calc R U . . .
H68B H 1.0190 0.2623 0.8813 0.230 Uiso 1 1 calc R U . . .
C69 C 0.9932(6) 0.1439(6) 0.9243(7) 0.194(4) Uani 1 1 d D U . . .
H69A H 0.9503 0.1375 0.8997 0.290 Uiso 1 1 calc R U . . .
H69B H 0.9916 0.1064 0.9815 0.290 Uiso 1 1 calc R U . . .
H69C H 1.0531 0.1270 0.8991 0.290 Uiso 1 1 calc R U . . .
C70 C 0.7032(3) 0.4317(3) 0.8771(3) 0.0786(14) Uani 1 1 d . U . . .
H70A H 0.6504 0.4791 0.8520 0.118 Uiso 1 1 calc R U . . .
H70B H 0.7039 0.3795 0.8715 0.118 Uiso 1 1 calc R U . . .
C71 C 0.6927(3) 0.4126(3) 0.9647(3) 0.0780(14) Uani 1 1 d . U . . .
H71A H 0.6979 0.4616 0.9721 0.117 Uiso 1 1 calc R U . . .
H71B H 0.7397 0.3596 0.9928 0.117 Uiso 1 1 calc R U . . .
C72 C 0.6014(3) 0.3998(3) 0.9981(3) 0.0848(15) Uani 1 1 d . U . . .
H72A H 0.5551 0.4551 0.9733 0.127 Uiso 1 1 calc R U . . .
H72B H 0.5943 0.3560 0.9840 0.127 Uiso 1 1 calc R U . . .
C73 C 0.5884(4) 0.3705(4) 1.0871(3) 0.1061(19) Uani 1 1 d . U . . .
H73A H 0.5312 0.3577 1.1068 0.159 Uiso 1 1 calc R U . . .
H73B H 0.5887 0.4165 1.1010 0.159 Uiso 1 1 calc R U . . .
H73C H 0.6367 0.3180 1.1116 0.159 Uiso 1 1 calc R U . . .
C74 C 0.7878(4) 0.5404(4) 0.8342(3) 0.0967(16) Uani 1 1 d . U . . .
H74A H 0.7958 0.5272 0.8896 0.145 Uiso 1 1 calc R U . . .
H74B H 0.8406 0.5566 0.8001 0.145 Uiso 1 1 calc R U . . .
C75 C 0.7083(5) 0.6166(4) 0.8081(4) 0.1073(18) Uani 1 1 d . U . . .
H75A H 0.6549 0.6020 0.8422 0.161 Uiso 1 1 calc R U . . .
H75B H 0.6998 0.6315 0.7523 0.161 Uiso 1 1 calc R U . . .
C76 C 0.7190(5) 0.6956(5) 0.8134(4) 0.118(2) Uani 1 1 d . U . . .
H76A H 0.7338 0.6784 0.8678 0.177 Uiso 1 1 calc R U . . .
H76B H 0.7691 0.7132 0.7754 0.177 Uiso 1 1 calc R U . . .
C77 C 0.6352(6) 0.7730(5) 0.7949(5) 0.158(3) Uani 1 1 d . U . . .
H77A H 0.5863 0.7572 0.8346 0.237 Uiso 1 1 calc R U . . .
H77B H 0.6192 0.7893 0.7416 0.237 Uiso 1 1 calc R U . . .
H77C H 0.6462 0.8221 0.7965 0.237 Uiso 1 1 calc R U . . .
C78 C 0.7815(4) 0.4720(5) 0.7446(3) 0.116(2) Uani 1 1 d D U . . .
H78A H 0.7852 0.4157 0.7453 0.174 Uiso 1 1 calc R U . E 1
H78B H 0.7222 0.5121 0.7277 0.174 Uiso 1 1 calc R U . E 1
C79 C 0.8507(9) 0.5074(13) 0.6816(6) 0.125(5) Uani 0.645(10) 1 d D U P F 1
H79A H 0.8458 0.5658 0.6766 0.150 Uiso 0.645(10) 1 calc R U P F 1
H79B H 0.9110 0.4688 0.6968 0.150 Uiso 0.645(10) 1 calc R U P F 1
C80 C 0.8360(10) 0.5126(12) 0.6054(6) 0.145(5) Uani 0.645(10) 1 d D U P F 1
H80A H 0.7823 0.5617 0.5851 0.174 Uiso 0.645(10) 1 calc R U P F 1
H80B H 0.8230 0.4588 0.6157 0.174 Uiso 0.645(10) 1 calc R U P F 1
C81 C 0.9098(10) 0.5240(10) 0.5414(6) 0.172(5) Uani 0.645(10) 1 d D U P F 1
H81A H 0.9359 0.5653 0.5415 0.259 Uiso 0.645(10) 1 calc R U P F 1
H81B H 0.8868 0.5464 0.4896 0.259 Uiso 0.645(10) 1 calc R U P F 1
H81C H 0.9554 0.4679 0.5510 0.259 Uiso 0.645(10) 1 calc R U P F 1
C79D C 0.8730(14) 0.474(3) 0.6995(12) 0.125(5) Uani 0.355(10) 1 d D U P F 2
H79C H 0.8835 0.5278 0.6929 0.150 Uiso 0.355(10) 1 calc R U P F 2
H79D H 0.9182 0.4245 0.7337 0.150 Uiso 0.355(10) 1 calc R U P F 2
C80D C 0.8893(16) 0.4714(18) 0.6205(10) 0.145(5) Uani 0.355(10) 1 d D U P F 2
H80C H 0.8933 0.4128 0.6267 0.174 Uiso 0.355(10) 1 calc R U P F 2
H80D H 0.9465 0.4833 0.5942 0.174 Uiso 0.355(10) 1 calc R U P F 2
C81D C 0.8144(17) 0.5386(19) 0.5692(12) 0.172(5) Uani 0.355(10) 1 d D U P F 2
H81D H 0.7576 0.5278 0.5962 0.259 Uiso 0.355(10) 1 calc R U P F 2
H81E H 0.8244 0.5344 0.5176 0.259 Uiso 0.355(10) 1 calc R U P F 2
H81F H 0.8128 0.5968 0.5607 0.259 Uiso 0.355(10) 1 calc R U P F 2

loop_
_atom_site_aniso_label
_atom_site_aniso_U_11
_atom_site_aniso_U_22
_atom_site_aniso_U_33
_atom_site_aniso_U_23
_atom_site_aniso_U_13
_atom_site_aniso_U_12
O1 0.044(4) 0.092(7) 0.094(7) -0.055(6) 0.006(5) 0.004(4)
O2 0.068(3) 0.055(7) 0.091(8) -0.029(7) 0.004(4) 0.004(3)
O3 0.115(9) 0.057(7) 0.045(3) 0.000(2) 0.003(4) -0.014(6)
P1 0.0646(15) 0.0484(7) 0.0424(9) -0.0095(8) 0.0110(8) -0.0088(12)
C82 0.154(10) 0.098(5) 0.053(4) -0.008(3) -0.010(7) -0.070(6)
C83 0.164(9) 0.121(6) 0.110(7) -0.029(5) -0.005(7) -0.076(6)
C84 0.190(11) 0.138(7) 0.216(10) -0.037(6) -0.012(9) -0.085(7)
C85 0.120(11) 0.176(11) 0.243(14) -0.072(10) -0.031(10) -0.038(9)
C86 0.146(13) 0.191(12) 0.263(17) -0.090(11) -0.035(12) -0.045(10)
C87 0.149(13) 0.216(14) 0.278(17) -0.117(12) -0.035(12) -0.025(10)
C88 0.129(12) 0.223(13) 0.292(19) -0.145(13) -0.007(11) -0.038(9)
C89 0.208(15) 0.234(15) 0.37(2) -0.111(14) -0.020(13) -0.047(11)
C90 0.237(14) 0.171(12) 0.38(2) -0.104(12) 0.027(14) -0.071(10)
C91 0.190(11) 0.138(7) 0.216(10) -0.037(6) -0.012(9) -0.085(7)
C92 0.164(9) 0.121(6) 0.110(7) -0.029(5) -0.005(7) -0.076(6)
C93 0.154(10) 0.098(5) 0.053(4) -0.008(3) -0.010(7) -0.070(6)
O4 0.044(4) 0.092(7) 0.094(7) -0.055(6) 0.006(5) 0.004(4)
O5 0.068(3) 0.055(7) 0.091(8) -0.029(7) 0.004(4) 0.004(3)
O6 0.115(9) 0.057(7) 0.045(3) 0.000(2) 0.003(4) -0.014(6)
P2 0.0646(15) 0.0484(7) 0.0424(9) -0.0095(8) 0.0110(8) -0.0088(12)
C1 0.047(3) 0.041(3) 0.025(2) -0.004(2) 0.010(2) -0.0072(18)
C2 0.044(4) 0.036(4) 0.030(2) -0.005(3) 0.008(2) -0.009(2)
C3 0.042(2) 0.036(11) 0.032(3) -0.007(4) 0.008(3) -0.005(6)
N1 0.057(12) 0.064(12) 0.038(3) -0.011(5) 0.008(4) -0.001(7)
C4 0.042(2) 0.034(4) 0.021(4) -0.003(3) 0.012(3) -0.008(2)
C5 0.044(3) 0.030(4) 0.027(4) -0.005(3) 0.008(3) -0.003(3)
C6 0.043(4) 0.028(4) 0.032(3) -0.007(3) 0.006(2) -0.002(3)
C7 0.047(4) 0.035(7) 0.036(3) -0.011(4) 0.008(3) -0.005(4)
C8 0.044(2) 0.038(5) 0.034(4) -0.012(4) 0.012(3) -0.006(3)
C9 0.046(2) 0.037(4) 0.026(5) -0.006(4) 0.017(4) -0.010(2)
C10 0.050(2) 0.053(2) 0.036(2) -0.0146(17) 0.0180(17) -0.0004(17)
C11 0.087(9) 0.075(6) 0.067(9) -0.039(6) 0.022(5) -0.007(6)
C12 0.049(2) 0.083(10) 0.061(7) -0.022(7) 0.016(3) -0.001(6)
C13 0.075(7) 0.072(4) 0.045(5) -0.010(4) 0.026(4) -0.012(3)
C14 0.044(3) 0.041(3) 0.033(2) -0.0085(19) 0.010(2) -0.001(2)
C15 0.041(2) 0.040(3) 0.033(3) -0.009(3) 0.005(3) -0.002(2)
C16 0.075(8) 0.049(2) 0.031(9) -0.007(4) 0.009(7) 0.012(3)
N2 0.129(6) 0.062(6) 0.065(10) -0.016(6) 0.036(7) 0.014(6)
C17 0.042(4) 0.040(3) 0.030(3) -0.011(2) 0.008(2) -0.004(3)
C18 0.045(4) 0.039(2) 0.025(3) -0.008(3) 0.006(2) -0.006(3)
C19 0.045(3) 0.039(3) 0.028(4) -0.011(3) 0.007(2) -0.008(2)
C20 0.051(5) 0.045(4) 0.033(5) -0.010(4) 0.005(3) -0.002(3)
C21 0.051(5) 0.038(2) 0.033(4) -0.009(2) 0.005(3) -0.003(3)
C22 0.051(5) 0.038(4) 0.033(4) -0.010(3) 0.003(3) -0.003(3)
C23 0.061(2) 0.040(2) 0.039(3) -0.003(2) 0.0064(19) 0.0029(18)
C24 0.111(7) 0.043(3) 0.093(9) -0.009(6) -0.014(6) -0.003(4)
C25 0.065(4) 0.070(8) 0.061(6) -0.013(3) 0.009(4) 0.006(3)
C26 0.072(8) 0.065(8) 0.045(3) 0.001(4) -0.003(3) 0.006(4)
C27 0.046(2) 0.043(3) 0.027(2) -0.009(2) 0.009(2) -0.008(2)
C28 0.045(4) 0.045(2) 0.028(3) -0.011(2) 0.009(2) -0.007(3)
C29 0.070(11) 0.048(5) 0.055(4) -0.008(3) 0.026(6) -0.009(5)
N3 0.105(10) 0.058(5) 0.098(5) -0.001(4) 0.045(6) -0.013(5)
C30 0.042(3) 0.040(4) 0.029(3) -0.009(3) 0.005(2) -0.006(3)
C31 0.039(4) 0.042(4) 0.029(2) -0.008(3) 0.007(3) -0.004(2)
C32 0.043(4) 0.043(3) 0.032(2) -0.013(2) 0.010(3) -0.006(3)
C33 0.045(6) 0.043(3) 0.0335(19) -0.0130(19) 0.010(4) -0.007(5)
C34 0.046(5) 0.041(5) 0.031(2) -0.012(3) 0.009(3) -0.010(4)
C35 0.048(4) 0.038(6) 0.028(3) -0.009(4) 0.006(3) -0.007(4)
C36 0.053(2) 0.048(2) 0.0293(19) -0.0080(16) 0.0150(15) -0.0124(17)
C37 0.072(4) 0.071(8) 0.037(3) -0.011(5) 0.009(3) -0.016(5)
C38 0.073(7) 0.073(3) 0.042(6) -0.020(3) 0.019(5) -0.013(4)
C39 0.077(8) 0.066(7) 0.047(3) -0.012(6) 0.015(6) -0.029(6)
C40 0.043(3) 0.047(3) 0.037(2) -0.014(2) 0.0113(19) -0.003(2)
C41 0.040(3) 0.046(4) 0.037(4) -0.015(3) 0.011(2) -0.008(3)
C42 0.040(4) 0.056(2) 0.041(5) -0.011(3) 0.011(2) -0.008(3)
N4 0.047(6) 0.099(12) 0.068(8) -0.015(7) 0.025(5) -0.017(6)
C43 0.045(3) 0.037(3) 0.036(4) -0.014(3) 0.010(3) -0.009(2)
C44 0.042(3) 0.041(4) 0.034(3) -0.011(3) 0.006(3) -0.005(3)
C45 0.042(3) 0.038(4) 0.036(3) -0.011(3) 0.004(3) -0.003(3)
C46 0.046(4) 0.045(5) 0.045(5) -0.016(4) 0.005(3) -0.002(3)
C47 0.043(2) 0.043(5) 0.047(5) -0.018(4) 0.009(3) -0.005(3)
C48 0.044(3) 0.043(3) 0.045(6) -0.017(4) 0.008(4) -0.004(3)
C49 0.047(3) 0.051(3) 0.062(3) -0.017(2) 0.0101(19) 0.0083(19)
C50 0.064(6) 0.089(7) 0.095(5) -0.026(4) 0.023(5) 0.010(3)
C51 0.091(7) 0.066(4) 0.138(9) -0.038(5) 0.014(6) 0.006(4)
C52 0.079(5) 0.138(9) 0.119(6) -0.057(6) -0.005(5) 0.006(5)
C53 0.044(3) 0.043(3) 0.036(2) -0.009(2) 0.0050(19) -0.004(2)
C54 0.045(4) 0.036(2) 0.039(3) -0.012(3) 0.003(2) -0.003(3)
C55 0.053(4) 0.062(6) 0.037(4) -0.016(4) 0.003(2) 0.009(3)
N5 0.069(6) 0.098(7) 0.053(7) -0.014(5) -0.003(5) 0.025(5)
C56 0.042(4) 0.038(4) 0.035(2) -0.014(2) 0.000(3) -0.005(3)
C57 0.044(4) 0.036(3) 0.030(3) -0.009(2) 0.004(3) -0.008(3)
C58 0.044(4) 0.034(2) 0.027(4) -0.009(2) 0.005(2) -0.009(2)
C59 0.050(4) 0.0377(19) 0.029(5) -0.008(4) 0.001(4) -0.010(2)
C60 0.050(5) 0.036(3) 0.033(3) -0.007(2) -0.002(3) -0.008(3)
C61 0.049(7) 0.042(5) 0.0351(18) -0.010(3) 0.000(4) -0.009(4)
C62 0.054(2) 0.046(2) 0.0331(18) 0.0030(16) -0.0002(18) -0.0033(19)
C63 0.116(6) 0.059(4) 0.081(5) 0.003(3) 0.001(4) -0.022(4)
C64 0.090(4) 0.066(4) 0.046(3) -0.003(3) -0.002(3) 0.002(3)
C65 0.071(4) 0.065(4) 0.056(4) 0.013(3) -0.013(3) -0.006(3)
C1D 0.047(3) 0.041(3) 0.025(2) -0.004(2) 0.010(2) -0.0072(18)
C2D 0.044(4) 0.036(4) 0.030(2) -0.005(3) 0.008(2) -0.009(2)
C3D 0.042(2) 0.036(11) 0.032(3) -0.007(4) 0.008(3) -0.005(6)
N1D 0.057(12) 0.064(12) 0.038(3) -0.011(5) 0.008(4) -0.001(7)
C58D 0.044(4) 0.034(2) 0.027(4) -0.009(2) 0.005(2) -0.009(2)
C57D 0.044(4) 0.036(3) 0.030(3) -0.009(2) 0.004(3) -0.008(3)
C56D 0.042(4) 0.038(4) 0.035(2) -0.014(2) 0.000(3) -0.005(3)
C61D 0.049(7) 0.042(5) 0.0351(18) -0.010(3) 0.000(4) -0.009(4)
C60D 0.050(5) 0.036(3) 0.033(3) -0.007(2) -0.002(3) -0.008(3)
C59D 0.050(4) 0.0377(19) 0.029(5) -0.008(4) 0.001(4) -0.010(2)
C62D 0.054(2) 0.046(2) 0.0331(18) 0.0030(16) -0.0002(18) -0.0033(19)
C63D 0.116(6) 0.059(4) 0.081(5) 0.003(3) 0.001(4) -0.022(4)
C64D 0.090(4) 0.066(4) 0.046(3) -0.003(3) -0.002(3) 0.002(3)
C65D 0.071(4) 0.065(4) 0.056(4) 0.013(3) -0.013(3) -0.006(3)
C53D 0.044(3) 0.043(3) 0.036(2) -0.009(2) 0.0050(19) -0.004(2)
C54D 0.045(4) 0.036(2) 0.039(3) -0.012(3) 0.003(2) -0.003(3)
C55D 0.053(4) 0.062(6) 0.037(4) -0.016(4) 0.003(2) 0.009(3)
N5D 0.069(6) 0.098(7) 0.053(7) -0.014(5) -0.003(5) 0.025(5)
C45D 0.042(3) 0.038(4) 0.036(3) -0.011(3) 0.004(3) -0.003(3)
C44D 0.042(3) 0.041(4) 0.034(3) -0.011(3) 0.006(3) -0.005(3)
C43D 0.045(3) 0.037(3) 0.036(4) -0.014(3) 0.010(3) -0.009(2)
C48D 0.044(3) 0.043(3) 0.045(6) -0.017(4) 0.008(4) -0.004(3)
C47D 0.043(2) 0.043(5) 0.047(5) -0.018(4) 0.009(3) -0.005(3)
C46D 0.046(4) 0.045(5) 0.045(5) -0.016(4) 0.005(3) -0.002(3)
C49D 0.047(3) 0.051(3) 0.062(3) -0.017(2) 0.0101(19) 0.0083(19)
C50D 0.064(6) 0.089(7) 0.095(5) -0.026(4) 0.023(5) 0.010(3)
C51D 0.091(7) 0.066(4) 0.138(9) -0.038(5) 0.014(6) 0.006(4)
C52D 0.079(5) 0.138(9) 0.119(6) -0.057(6) -0.005(5) 0.006(5)
C40D 0.043(3) 0.047(3) 0.037(2) -0.014(2) 0.0113(19) -0.003(2)
C41D 0.040(3) 0.046(4) 0.037(4) -0.015(3) 0.011(2) -0.008(3)
C42D 0.040(4) 0.056(2) 0.041(5) -0.011(3) 0.011(2) -0.008(3)
N4D 0.047(6) 0.099(12) 0.068(8) -0.015(7) 0.025(5) -0.017(6)
C32D 0.043(4) 0.043(3) 0.032(2) -0.013(2) 0.010(3) -0.006(3)
C31D 0.039(4) 0.042(4) 0.029(2) -0.008(3) 0.007(3) -0.004(2)
C30D 0.042(3) 0.040(4) 0.029(3) -0.009(3) 0.005(2) -0.006(3)
C35D 0.048(4) 0.038(6) 0.028(3) -0.009(4) 0.006(3) -0.007(4)
C34D 0.046(5) 0.041(5) 0.031(2) -0.012(3) 0.009(3) -0.010(4)
C33D 0.045(6) 0.043(3) 0.0335(19) -0.0130(19) 0.010(4) -0.007(5)
C36D 0.053(2) 0.048(2) 0.0293(19) -0.0080(16) 0.0150(15) -0.0124(17)
C37D 0.072(4) 0.071(8) 0.037(3) -0.011(5) 0.009(3) -0.016(5)
C38D 0.073(7) 0.073(3) 0.042(6) -0.020(3) 0.019(5) -0.013(4)
C39D 0.077(8) 0.066(7) 0.047(3) -0.012(6) 0.015(6) -0.029(6)
C27D 0.046(2) 0.043(3) 0.027(2) -0.009(2) 0.009(2) -0.008(2)
C28D 0.045(4) 0.045(2) 0.028(3) -0.011(2) 0.009(2) -0.007(3)
C29D 0.070(11) 0.048(5) 0.055(4) -0.008(3) 0.026(6) -0.009(5)
N3D 0.105(10) 0.058(5) 0.098(5) -0.001(4) 0.045(6) -0.013(5)
C19D 0.045(3) 0.039(3) 0.028(4) -0.011(3) 0.007(2) -0.008(2)
C18D 0.045(4) 0.039(2) 0.025(3) -0.008(3) 0.006(2) -0.006(3)
C17D 0.042(4) 0.040(3) 0.030(3) -0.011(2) 0.008(2) -0.004(3)
C22D 0.051(5) 0.038(4) 0.033(4) -0.010(3) 0.003(3) -0.003(3)
C21D 0.051(5) 0.038(2) 0.033(4) -0.009(2) 0.005(3) -0.003(3)
C20D 0.051(5) 0.045(4) 0.033(5) -0.010(4) 0.005(3) -0.002(3)
C23D 0.061(2) 0.040(2) 0.039(3) -0.003(2) 0.0064(19) 0.0029(18)
C24D 0.111(7) 0.043(3) 0.093(9) -0.009(6) -0.014(6) -0.003(4)
C25D 0.065(4) 0.070(8) 0.061(6) -0.013(3) 0.009(4) 0.006(3)
C26D 0.072(8) 0.065(8) 0.045(3) 0.001(4) -0.003(3) 0.006(4)
C14D 0.044(3) 0.041(3) 0.033(2) -0.0085(19) 0.010(2) -0.001(2)
C15D 0.041(2) 0.040(3) 0.033(3) -0.009(3) 0.005(3) -0.002(2)
C16D 0.075(8) 0.049(2) 0.031(9) -0.007(4) 0.009(7) 0.012(3)
N2D 0.129(6) 0.062(6) 0.065(10) -0.016(6) 0.036(7) 0.014(6)
C6D 0.043(4) 0.028(4) 0.032(3) -0.007(3) 0.006(2) -0.002(3)
C5D 0.044(3) 0.030(4) 0.027(4) -0.005(3) 0.008(3) -0.003(3)
C4D 0.042(2) 0.034(4) 0.021(4) -0.003(3) 0.012(3) -0.008(2)
C9D 0.046(2) 0.037(4) 0.026(5) -0.006(4) 0.017(4) -0.010(2)
C8D 0.044(2) 0.038(5) 0.034(4) -0.012(4) 0.012(3) -0.006(3)
C7D 0.047(4) 0.035(7) 0.036(3) -0.011(4) 0.008(3) -0.005(4)
C10D 0.050(2) 0.053(2) 0.036(2) -0.0146(17) 0.0180(17) -0.0004(17)
C11D 0.087(9) 0.075(6) 0.067(9) -0.039(6) 0.022(5) -0.007(6)
C12D 0.049(2) 0.083(10) 0.061(7) -0.022(7) 0.016(3) -0.001(6)
C13D 0.075(7) 0.072(4) 0.045(5) -0.010(4) 0.026(4) -0.012(3)
N6 0.100(3) 0.129(3) 0.072(2) -0.057(2) 0.032(2) -0.076(3)
C66 0.082(3) 0.149(4) 0.098(4) -0.075(3) 0.032(3) -0.065(3)
C67 0.092(4) 0.149(5) 0.137(5) -0.079(4) 0.030(4) -0.058(4)
C68 0.086(4) 0.178(6) 0.209(8) -0.109(6) 0.010(5) -0.028(4)
C69 0.129(6) 0.197(8) 0.281(12) -0.127(8) -0.040(7) -0.024(6)
C70 0.083(3) 0.105(4) 0.071(3) -0.046(3) 0.022(2) -0.057(3)
C71 0.076(3) 0.101(4) 0.070(3) -0.043(3) 0.025(2) -0.047(3)
C72 0.071(3) 0.091(4) 0.094(3) -0.046(3) 0.031(3) -0.038(3)
C73 0.109(4) 0.129(5) 0.095(4) -0.058(4) 0.042(3) -0.066(4)
C74 0.127(4) 0.134(4) 0.077(3) -0.060(3) 0.034(3) -0.094(3)
C75 0.150(5) 0.118(4) 0.082(4) -0.045(3) 0.014(3) -0.080(4)
C76 0.183(6) 0.132(5) 0.082(4) -0.051(4) 0.031(4) -0.111(4)
C77 0.235(8) 0.118(5) 0.155(7) -0.062(5) -0.011(6) -0.084(5)
C78 0.161(5) 0.170(6) 0.072(3) -0.070(3) 0.040(3) -0.114(5)
C79 0.180(7) 0.149(15) 0.065(5) -0.050(7) 0.049(5) -0.098(9)
C80 0.226(12) 0.179(13) 0.068(5) -0.064(7) 0.046(6) -0.120(10)
C81 0.235(11) 0.226(12) 0.080(6) -0.066(7) 0.051(6) -0.129(9)
C79D 0.180(7) 0.149(15) 0.065(5) -0.050(7) 0.049(5) -0.098(9)
C80D 0.226(12) 0.179(13) 0.068(5) -0.064(7) 0.046(6) -0.120(10)
C81D 0.235(11) 0.226(12) 0.080(6) -0.066(7) 0.051(6) -0.129(9)

loop_
_atom_type_symbol
_atom_type_description
_atom_type_scat_dispersion_real
_atom_type_scat_dispersion_imag
_atom_type_scat_source
C C 0.0033 0.0016 'International Tables Vol C Tables 4.2.6.8 and 6.1.1.4'
H H 0.0000 0.0000 'International Tables Vol C Tables 4.2.6.8 and 6.1.1.4'
N N 0.0061 0.0033 'International Tables Vol C Tables 4.2.6.8 and 6.1.1.4'
O O 0.0106 0.0060 'International Tables Vol C Tables 4.2.6.8 and 6.1.1.4'
P P 0.1023 0.0942 'International Tables Vol C Tables 4.2.6.8 and 6.1.1.4'
Cl Cl 0.1484 0.1585 'International Tables Vol C Tables 4.2.6.8 and 6.1.1.4'

loop_
_geom_angle_atom_site_label_1
_geom_angle_atom_site_label_2
_geom_angle_atom_site_label_3
_geom_angle
P1 O1 H1P 118.1
P1 O2 H2P 122.1
O3 P1 O1 117.5(13)
O3 P1 O2 113.4(18)
O1 P1 O2 106.8(16)
O3 P1 C82 108(2)
O1 P1 C82 105.0(18)
O2 P1 C82 105.0(15)
C83 C82 P1 126.5(17)
C83 C82 H82A 105.7
P1 C82 H82A 105.7
C83 C82 H82B 105.7
P1 C82 H82B 105.7
H82A C82 H82B 106.1
C82 C83 C84 133.2(18)
C82 C83 H83A 103.9
C84 C83 H83A 103.9
C82 C83 H83B 103.9
C84 C83 H83B 103.9
H83A C83 H83B 105.4
C83 C84 C85 119.0(16)
C83 C84 H84A 107.6
C85 C84 H84A 107.6
C83 C84 H84B 107.6
C85 C84 H84B 107.6
H84A C84 H84B 107.0
C86 C85 C84 116.3(16)
C86 C85 H85A 108.2
C84 C85 H85A 108.2
C86 C85 H85B 108.2
C84 C85 H85B 108.2
H85A C85 H85B 107.4
C85 C86 C87 117.3(17)
C85 C86 H86A 108.0
C87 C86 H86A 108.0
C85 C86 H86B 108.0
C87 C86 H86B 108.0
H86A C86 H86B 107.2
C88 C87 C86 103.0(18)
C88 C87 H87A 111.2
C86 C87 H87A 111.2
C88 C87 H87B 111.2
C86 C87 H87B 111.2
H87A C87 H87B 109.1
C89 C88 C87 119.5(16)
C89 C88 H88A 107.4
C87 C88 H88A 107.4
C89 C88 H88B 107.4
C87 C88 H88B 107.4
H88A C88 H88B 107.0
C88 C89 C90 112.6(16)
C88 C89 H89A 109.1
C90 C89 H89A 109.1
C88 C89 H89B 109.1
C90 C89 H89B 109.1
H89A C89 H89B 107.8
C91 C90 C89 144(2)
C91 C90 H90A 100.9
C89 C90 H90A 100.9
C91 C90 H90B 100.9
C89 C90 H90B 100.9
H90A C90 H90B 104.4
C92 C91 C90 119.0(15)
C92 C91 H91A 107.6
C90 C91 H91A 107.6
C92 C91 H91B 107.6
C90 C91 H91B 107.6
H91A C91 H91B 107.0
C91 C92 C93 125.4(14)
C91 C92 H92A 106.0
C93 C92 H92A 106.0
C91 C92 H92B 106.0
C93 C92 H92B 106.0
H92A C92 H92B 106.3
C92 C93 P2 109.6(12)
C92 C93 H93A 109.7
P2 C93 H93A 109.7
C92 C93 H93B 109.7
P2 C93 H93B 109.7
H93A C93 H93B 108.2
P2 O4 H4P 124.6
P2 O5 H5P 113.7
O6 P2 O4 115.9(17)
O6 P2 O5 110.0(14)
O4 P2 O5 109.2(16)
O6 P2 C93 109(2)
O4 P2 C93 106.2(15)
O5 P2 C93 106.0(18)
C2S C1S H1S1 109.1
C2S C1S H1S2 107.9
H1S1 C1S H1S2 109.5
C2S C1S H1S3 111.4
H1S1 C1S H1S3 109.5
H1S2 C1S H1S3 109.5
O3S C2S C1S 102.9(9)
O3S C2S H2S1 111.2
C1S C2S H2S1 111.2
O3S C2S H2S2 111.2
C1S C2S H2S2 111.2
H2S1 C2S H2S2 109.1
C4S O3S C2S 109.5(10)
O3S C4S C5S 109.0(11)
O3S C4S H4S1 109.9
C5S C4S H4S1 109.9
O3S C4S H4S2 109.9
C5S C4S H4S2 109.9
H4S1 C4S H4S2 108.3
C4S C5S H5S1 108.1
C4S C5S H5S2 109.3
H5S1 C5S H5S2 109.5
C4S C5S H5S3 111.1
H5S1 C5S H5S3 109.5
H5S2 C5S H5S3 109.5
Cl2F C3F Cl1F 109.1(11)
Cl2F C3F H3F1 109.9
Cl1F C3F H3F1 109.9
Cl2F C3F H3F2 109.8
Cl1F C3F H3F2 109.8
H3F1 C3F H3F2 108.3
C7S C6S H6S1 108.9
C7S C6S H6S2 109.6
H6S1 C6S H6S2 109.5
C7S C6S H6S3 109.9
H6S1 C6S H6S3 109.5
H6S2 C6S H6S3 109.5
O8S C7S C6S 136.4(13)
O8S C7S H7S1 103.0
C6S C7S H7S1 103.1
O8S C7S H7S2 103.0
C6S C7S H7S2 103.0
H7S1 C7S H7S2 105.1
C9S O8S C7S 114.1(12)
O8S C9S C10S 121.9(13)
O8S C9S H9S1 106.8
C10S C9S H9S1 106.9
O8S C9S H9S2 106.9
C10S C9S H9S2 106.8
H9S1 C9S H9S2 106.7
C9S C10S H10G 108.6
C9S C10S H10H 113.1
H10G C10S H10H 109.5
C9S C10S H10I 106.6
H10G C10S H10I 109.5
H10H C10S H10I 109.5
C7F C6F H6F1 108.1
C7F C6F H6F2 111.4
H6F1 C6F H6F2 109.5
C7F C6F H6F3 108.9
H6F1 C6F H6F3 109.5
H6F2 C6F H6F3 109.5
O8F C7F C6F 111.0(12)
O8F C7F H7F1 109.4
C6F C7F H7F1 109.4
O8F C7F H7F2 109.4
C6F C7F H7F2 109.4
H7F1 C7F H7F2 108.0
C7F O8F C9F 107.1(13)
O8F C9F C10F 112.4(14)
O8F C9F H9F1 109.1
C10F C9F H9F1 109.1
O8F C9F H9F2 109.1
C10F C9F H9F2 109.1
H9F1 C9F H9F2 107.9
C9F C10F H10J 112.5
C9F C10F H10K 107.5
H10J C10F H10K 109.5
C9F C10F H10L 108.4
H10J C10F H10L 109.5
H10K C10F H10L 109.5
C12S O1S H1SO 109.5
O1S C12S H12S 109.5
O1S C12S H12P 109.5
H12S C12S H12P 109.5
O1S C12S H12Q 109.5
H12S C12S H12Q 109.5
H12P C12S H12Q 109.5
C2 C1 C58 132.1(7)
C2 C1 H1 113.9
C58 C1 H1 113.9
C1 C2 C3 122(3)
C1 C2 C4 124.2(8)
C3 C2 C4 113(3)
N1 C3 C2 176(10)
C5 C4 C9 116.2(8)
C5 C4 C2 121.7(7)
C9 C4 C2 122.1(8)
C4 C5 C6 122.3(8)
C4 C5 H5 118.8
C6 C5 H5 118.8
C5 C6 C7 118.1(9)
C5 C6 C14 116.0(9)
C7 C6 C14 125.9(10)
C8 C7 C6 121.2(17)
C8 C7 H7 119.4
C6 C7 H7 119.4
C9 C8 C7 119(2)
C9 C8 C10 121(2)
C7 C8 C10 120(2)
C8 C9 C4 123.2(14)
C8 C9 H9 118.4
C4 C9 H9 118.4
C8 C10 C13 107.8(18)
C8 C10 C11 108(2)
C13 C10 C11 110.2(13)
C8 C10 C12 114(2)
C13 C10 C12 107.9(12)
C11 C10 C12 108.0(13)
C10 C11 H11A 109.5
C10 C11 H11B 109.5
H11A C11 H11B 109.5
C10 C11 H11C 109.5
H11A C11 H11C 109.5
H11B C11 H11C 109.5
C10 C12 H12A 109.5
C10 C12 H12B 109.5
H12A C12 H12B 109.5
C10 C12 H12C 109.5
H12A C12 H12C 109.5
H12B C12 H12C 109.5
C10 C13 H13A 109.5
C10 C13 H13B 109.5
H13A C13 H13B 109.5
C10 C13 H13C 109.5
H13A C13 H13C 109.5
H13B C13 H13C 109.5
C15 C14 C6 130.6(8)
C15 C14 H14 114.7
C6 C14 H14 114.7
C14 C15 C16 121(3)
C14 C15 C17 124.2(8)
C16 C15 C17 114(3)
N2 C16 C15 170(10)
C22 C17 C18 119.7(8)
C22 C17 C15 120.5(8)
C18 C17 C15 119.9(7)
C17 C18 C19 120.9(8)
C17 C18 H18 119.5
C19 C18 H18 119.5
C18 C19 C20 118.8(9)
C18 C19 C27 117.3(9)
C20 C19 C27 123.9(9)
C21 C20 C19 121.2(12)
C21 C20 H20 119.4
C19 C20 H20 119.4
C20 C21 C22 117.4(17)
C20 C21 C23 122.4(17)
C22 C21 C23 120.2(14)
C17 C22 C21 121.9(11)
C17 C22 H22 119.0
C21 C22 H22 119.0
C21 C23 C25 110.3(16)
C21 C23 C24 105.8(18)
C25 C23 C24 113.1(13)
C21 C23 C26 117.0(16)
C25 C23 C26 106.0(12)
C24 C23 C26 104.7(12)
C23 C24 H24A 109.5
C23 C24 H24B 109.5
H24A C24 H24B 109.5
C23 C24 H24C 109.5
H24A C24 H24C 109.5
H24B C24 H24C 109.5
C23 C25 H25A 109.5
C23 C25 H25B 109.5
H25A C25 H25B 109.5
C23 C25 H25C 109.5
H25A C25 H25C 109.5
H25B C25 H25C 109.5
C23 C26 H26A 109.5
C23 C26 H26B 109.5
H26A C26 H26B 109.5
C23 C26 H26C 109.5
H26A C26 H26C 109.5
H26B C26 H26C 109.5
C28 C27 C19 130.7(8)
C28 C27 H27 114.7
C19 C27 H27 114.7
C27 C28 C29 123(3)
C27 C28 C30 124.4(9)
C29 C28 C30 113(3)
N3 C29 C28 150(6)
C35 C30 C31 120.2(8)
C35 C30 C28 119.2(8)
C31 C30 C28 120.7(7)
C32 C31 C30 120.6(8)
C32 C31 H31 119.7
C30 C31 H31 119.7
C31 C32 C33 117.8(8)
C31 C32 C40 114.6(8)
C33 C32 C40 127.6(9)
C34 C33 C32 122.8(11)
C34 C33 H33 118.6
C32 C33 H33 118.6
C33 C34 C35 117.7(14)
C33 C34 C36 119.9(14)
C35 C34 C36 122.3(13)
C30 C35 C34 120.8(10)
C30 C35 H35 119.6
C34 C35 H35 119.6
C39 C36 C37 109.9(13)
C39 C36 C38 111.0(12)
C37 C36 C38 108.3(12)
C39 C36 C34 106.0(18)
C37 C36 C34 104.7(16)
C38 C36 C34 116.6(16)
C36 C37 H37A 109.5
C36 C37 H37B 109.5
H37A C37 H37B 109.5
C36 C37 H37C 109.5
H37A C37 H37C 109.5
H37B C37 H37C 109.5
C36 C38 H38A 109.5
C36 C38 H38B 109.5
H38A C38 H38B 109.5
C36 C38 H38C 109.5
H38A C38 H38C 109.5
H38B C38 H38C 109.5
C36 C39 H39A 109.5
C36 C39 H39B 109.5
H39A C39 H39B 109.5
C36 C39 H39C 109.5
H39A C39 H39C 109.5
H39B C39 H39C 109.5
C41 C40 C32 131.3(8)
C41 C40 H40 114.4
C32 C40 H40 114.4
C40 C41 C42 121.7(18)
C40 C41 C43 124.6(9)
C42 C41 C43 114(2)
N4 C42 C41 177(4)
C44 C43 C48 117.3(8)
C44 C43 C41 121.5(8)
C48 C43 C41 121.1(8)
C43 C44 C45 123.2(8)
C43 C44 H44 118.4
C45 C44 H44 118.4
C44 C45 C46 117.7(8)
C44 C45 C53 117.4(9)
C46 C45 C53 124.9(10)
C45 C46 C47 120.8(11)
C45 C46 H46 119.6
C47 C46 H46 119.6
C48 C47 C46 118.9(16)
C48 C47 C49 122.8(17)
C46 C47 C49 118.0(13)
C47 C48 C43 121.9(12)
C47 C48 H48 119.1
C43 C48 H48 119.1
C50 C49 C51 113.3(13)
C50 C49 C52 106.6(12)
C51 C49 C52 102.6(11)
C50 C49 C47 108.1(14)
C51 C49 C47 111.3(16)
C52 C49 C47 115.0(15)
C49 C50 H50A 109.5
C49 C50 H50B 109.5
H50A C50 H50B 109.5
C49 C50 H50C 109.5
H50A C50 H50C 109.5
H50B C50 H50C 109.5
C49 C51 H51A 109.5
C49 C51 H51B 109.5
H51A C51 H51B 109.5
C49 C51 H51C 109.5
H51A C51 H51C 109.5
H51B C51 H51C 109.5
C49 C52 H52A 109.5
C49 C52 H52B 109.5
H52A C52 H52B 109.5
C49 C52 H52C 109.5
H52A C52 H52C 109.5
H52B C52 H52C 109.5
C54 C53 C45 132.8(8)
C54 C53 H53 113.6
C45 C53 H53 113.6
C53 C54 C55 120(2)
C53 C54 C56 125.2(9)
C55 C54 C56 115(2)
N5 C55 C54 174(5)
C61 C56 C57 118.2(9)
C61 C56 C54 119.7(9)
C57 C56 C54 122.0(8)
C58 C57 C56 121.9(8)
C58 C57 H57 119.1
C56 C57 H57 119.1
C57 C58 C59 118.7(9)
C57 C58 C1 115.0(8)
C59 C58 C1 126.3(10)
C58 C59 C60 120.8(13)
C58 C59 H59 119.6
C60 C59 H59 119.6
C61 C60 C59 118(2)
C61 C60 C62 119(2)
C59 C60 C62 122.7(18)
C56 C61 C60 122.0(15)
C56 C61 H61 119.0
C60 C61 H61 119.0
C65 C62 C63 107.4(11)
C65 C62 C64 106.2(10)
C63 C62 C64 112.7(11)
C65 C62 C60 110.0(13)
C63 C62 C60 110.1(18)
C64 C62 C60 110.3(17)
C62 C63 H63A 109.5
C62 C63 H63B 109.5
H63A C63 H63B 109.5
C62 C63 H63C 109.5
H63A C63 H63C 109.5
H63B C63 H63C 109.5
C62 C64 H64A 109.5
C62 C64 H64B 109.5
H64A C64 H64B 109.5
C62 C64 H64C 109.5
H64A C64 H64C 109.5
H64B C64 H64C 109.5
C62 C65 H65A 109.5
C62 C65 H65B 109.5
H65A C65 H65B 109.5
C62 C65 H65C 109.5
H65A C65 H65C 109.5
H65B C65 H65C 109.5
C2D C1D C4D 133.4(8)
C2D C1D H1D 113.3
C4D C1D H1D 113.3
C1D C2D C3D 122(3)
C1D C2D C58D 124.6(8)
C3D C2D C58D 113(3)
N1D C3D C2D 172(9)
C57D C58D C59D 118.4(9)
C57D C58D C2D 120.3(8)
C59D C58D C2D 121.2(9)
C58D C57D C56D 122.1(9)
C58D C57D H57D 119.0
C56D C57D H57D 119.0
C57D C56D C61D 118.2(10)
C57D C56D C53D 116.9(10)
C61D C56D C53D 124.6(11)
C60D C61D C56D 119.9(16)
C60D C61D H61D 120.1
C56D C61D H61D 120.1
C59D C60D C61D 119(2)
C59D C60D C62D 117.9(19)
C61D C60D C62D 123(2)
C60D C59D C58D 122.0(14)
C60D C59D H59D 119.0
C58D C59D H59D 119.0
C65D C62D C63D 119.7(13)
C65D C62D C60D 106.8(19)
C63D C62D C60D 112.1(19)
C65D C62D C64D 103.1(10)
C63D C62D C64D 105.6(11)
C60D C62D C64D 108.9(14)
C62D C63D H63D 109.5
C62D C63D H63E 109.5
H63D C63D H63E 109.5
C62D C63D H63F 109.5
H63D C63D H63F 109.5
H63E C63D H63F 109.5
C62D C64D H64D 109.5
C62D C64D H64E 109.5
H64D C64D H64E 109.5
C62D C64D H64F 109.5
H64D C64D H64F 109.5
H64E C64D H64F 109.5
C62D C65D H65D 109.5
C62D C65D H65E 109.5
H65D C65D H65E 109.5
C62D C65D H65F 109.5
H65D C65D H65F 109.5
H65E C65D H65F 109.5
C54D C53D C56D 131.1(9)
C54D C53D H53D 114.5
C56D C53D H53D 114.5
C53D C54D C55D 123(2)
C53D C54D C45D 124.9(9)
C55D C54D C45D 112(2)
N5D C55D C54D 174(6)
C44D C45D C46D 117.9(8)
C44D C45D C54D 120.5(7)
C46D C45D C54D 121.6(8)
C45D C44D C43D 122.1(9)
C45D C44D H44D 119.0
C43D C44D H44D 119.0
C48D C43D C44D 118.5(10)
C48D C43D C40D 125.9(10)
C44D C43D C40D 115.6(9)
C43D C48D C47D 121.0(12)
C43D C48D H48D 119.5
C47D C48D H48D 119.5
C48D C47D C46D 118.3(17)
C48D C47D C49D 121.0(17)
C46D C47D C49D 120.4(15)
C45D C46D C47D 122.0(12)
C45D C46D H46D 119.0
C47D C46D H46D 119.0
C51D C49D C47D 108.6(15)
C51D C49D C50D 110.4(14)
C47D C49D C50D 117.5(15)
C51D C49D C52D 103.6(12)
C47D C49D C52D 106.3(17)
C50D C49D C52D 109.5(12)
C49D C50D H50D 109.5
C49D C50D H50E 109.5
H50D C50D H50E 109.5
C49D C50D H50F 109.5
H50D C50D H50F 109.5
H50E C50D H50F 109.5
C49D C51D H51D 109.5
C49D C51D H51E 109.5
H51D C51D H51E 109.5
C49D C51D H51F 109.5
H51D C51D H51F 109.5
H51E C51D H51F 109.5
C49D C52D H52D 109.5
C49D C52D H52E 109.5
H52D C52D H52E 109.5
C49D C52D H52F 109.5
H52D C52D H52F 109.5
H52E C52D H52F 109.5
C41D C40D C43D 131.7(8)
C41D C40D H40D 114.2
C43D C40D H40D 114.2
C40D C41D C32D 125.7(9)
C40D C41D C42D 124.5(19)
C32D C41D C42D 109.7(17)
N4D C42D C41D 175(4)
C33D C32D C31D 117.6(9)
C33D C32D C41D 122.8(8)
C31D C32D C41D 119.5(7)
C30D C31D C32D 122.7(8)
C30D C31D H31D 118.7
C32D C31D H31D 118.7
C31D C30D C35D 117.3(8)
C31D C30D C27D 119.4(9)
C35D C30D C27D 123.2(9)
C34D C35D C30D 119.8(11)
C34D C35D H35D 120.1
C30D C35D H35D 120.1
C35D C34D C33D 118.9(15)
C35D C34D C36D 118.4(13)
C33D C34D C36D 122.2(16)
C32D C33D C34D 123.4(11)
C32D C33D H33D 118.3
C34D C33D H33D 118.3
C39D C36D C37D 110.1(14)
C39D C36D C38D 110.4(13)
C37D C36D C38D 106.7(13)
C39D C36D C34D 110.2(18)
C37D C36D C34D 115.2(19)
C38D C36D C34D 104.0(15)
C36D C37D H37D 109.5
C36D C37D H37E 109.5
H37D C37D H37E 109.5
C36D C37D H37F 109.5
H37D C37D H37F 109.5
H37E C37D H37F 109.5
C36D C38D H38D 109.5
C36D C38D H38E 109.5
H38D C38D H38E 109.5
C36D C38D H38F 109.5
H38D C38D H38F 109.5
H38E C38D H38F 109.5
C36D C39D H39D 109.5
C36D C39D H39E 109.5
H39D C39D H39E 109.5
C36D C39D H39F 109.5
H39D C39D H39F 109.5
H39E C39D H39F 109.5
C28D C27D C30D 131.2(8)
C28D C27D H27D 114.4
C30D C27D H27D 114.4
C27D C28D C19D 126.1(9)
C27D C28D C29D 122(3)
C19D C28D C29D 112(3)
N3D C29D C28D 147(6)
C18D C19D C20D 117.7(8)
C18D C19D C28D 120.1(8)
C20D C19D C28D 122.1(9)
C19D C18D C17D 121.3(8)
C19D C18D H18D 119.4
C17D C18D H18D 119.4
C18D C17D C22D 118.8(8)
C18D C17D C14D 115.7(9)
C22D C17D C14D 125.5(10)
C21D C22D C17D 120.7(12)
C21D C22D H22D 119.7
C17D C22D H22D 119.7
C22D C21D C20D 119.4(18)
C22D C21D C23D 122.8(15)
C20D C21D C23D 117.7(18)
C21D C20D C19D 122.0(13)
C21D C20D H20D 119.0
C19D C20D H20D 119.0
C25D C23D C24D 110.2(13)
C25D C23D C26D 110.4(13)
C24D C23D C26D 109.8(12)
C25D C23D C21D 113.5(16)
C24D C23D C21D 106.0(17)
C26D C23D C21D 106.8(17)
C23D C24D H24D 109.5
C23D C24D H24E 109.5
H24D C24D H24E 109.5
C23D C24D H24F 109.5
H24D C24D H24F 109.5
H24E C24D H24F 109.5
C23D C25D H25D 109.5
C23D C25D H25E 109.5
H25D C25D H25E 109.5
C23D C25D H25F 109.5
H25D C25D H25F 109.5
H25E C25D H25F 109.5
C23D C26D H26D 109.5
C23D C26D H26E 109.5
H26D C26D H26E 109.5
C23D C26D H26F 109.5
H26D C26D H26F 109.5
H26E C26D H26F 109.5
C15D C14D C17D 132.1(8)
C15D C14D H14D 114.0
C17D C14D H14D 114.0
C14D C15D C16D 119(3)
C14D C15D C6D 124.3(9)
C16D C15D C6D 117(3)
N2D C16D C15D 167(10)
C7D C6D C5D 118.4(10)
C7D C6D C15D 121.2(10)
C5D C6D C15D 120.5(8)
C6D C5D C4D 122.0(8)
C6D C5D H5D 119.0
C4D C5D H5D 119.0
C9D C4D C5D 117.0(9)
C9D C4D C1D 125.4(9)
C5D C4D C1D 117.6(8)
C4D C9D C8D 123.3(14)
C4D C9D H9D 118.3
C8D C9D H9D 118.3
C9D C8D C7D 117(2)
C9D C8D C10D 124(2)
C7D C8D C10D 118(2)
C6D C7D C8D 122.4(17)
C6D C7D H7D 118.8
C8D C7D H7D 118.8
C12D C10D C13D 110.5(13)
C12D C10D C11D 109.5(14)
C13D C10D C11D 109.2(13)
C12D C10D C8D 107(2)
C13D C10D C8D 114.8(19)
C11D C10D C8D 105(2)
C10D C11D H11D 109.5
C10D C11D H11E 109.5
H11D C11D H11E 109.5
C10D C11D H11F 109.5
H11D C11D H11F 109.5
H11E C11D H11F 109.5
C10D C12D H12D 109.5
C10D C12D H12E 109.5
H12D C12D H12E 109.5
C10D C12D H12F 109.5
H12D C12D H12F 109.5
H12E C12D H12F 109.5
C10D C13D H13D 109.5
C10D C13D H13E 109.5
H13D C13D H13E 109.5
C10D C13D H13F 109.5
H13D C13D H13F 109.5
H13E C13D H13F 109.5
C66 N6 C70 111.2(4)
C66 N6 C74 106.6(4)
C70 N6 C74 111.9(4)
C66 N6 C78 111.8(4)
C70 N6 C78 104.9(4)
C74 N6 C78 110.7(4)
N6 C66 C67 119.0(5)
N6 C66 H66A 107.6
C67 C66 H66A 107.6
N6 C66 H66B 107.6
C67 C66 H66B 107.6
H66A C66 H66B 107.0
C68 C67 C66 109.1(6)
C68 C67 H67A 109.9
C66 C67 H67A 109.9
C68 C67 H67B 109.9
C66 C67 H67B 109.9
H67A C67 H67B 108.3
C67 C68 C69 114.9(7)
C67 C68 H68A 108.5
C69 C68 H68A 108.5
C67 C68 H68B 108.5
C69 C68 H68B 108.5
H68A C68 H68B 107.5
C68 C69 H69A 109.5
C68 C69 H69B 109.5
H69A C69 H69B 109.5
C68 C69 H69C 109.5
H69A C69 H69C 109.5
H69B C69 H69C 109.5
C71 C70 N6 115.0(4)
C71 C70 H70A 108.5
N6 C70 H70A 108.5
C71 C70 H70B 108.5
N6 C70 H70B 108.5
H70A C70 H70B 107.5
C70 C71 C72 107.8(4)
C70 C71 H71A 110.1
C72 C71 H71A 110.1
C70 C71 H71B 110.1
C72 C71 H71B 110.1
H71A C71 H71B 108.5
C73 C72 C71 112.0(5)
C73 C72 H72A 109.2
C71 C72 H72A 109.2
C73 C72 H72B 109.2
C71 C72 H72B 109.2
H72A C72 H72B 107.9
C72 C73 H73A 109.5
C72 C73 H73B 109.5
H73A C73 H73B 109.5
C72 C73 H73C 109.5
H73A C73 H73C 109.5
H73B C73 H73C 109.5
C75 C74 N6 116.0(5)
C75 C74 H74A 108.3
N6 C74 H74A 108.3
C75 C74 H74B 108.3
N6 C74 H74B 108.3
H74A C74 H74B 107.4
C74 C75 C76 110.7(6)
C74 C75 H75A 109.5
C76 C75 H75A 109.5
C74 C75 H75B 109.5
C76 C75 H75B 109.5
H75A C75 H75B 108.1
C77 C76 C75 112.6(6)
C77 C76 H76A 109.1
C75 C76 H76A 109.1
C77 C76 H76B 109.1
C75 C76 H76B 109.1
H76A C76 H76B 107.8
C76 C77 H77A 109.5
C76 C77 H77B 109.5
H77A C77 H77B 109.5
C76 C77 H77C 109.5
H77A C77 H77C 109.5
H77B C77 H77C 109.5
C79 C78 N6 118.0(6)
C79D C78 N6 108.6(9)
C79 C78 H78A 107.8
N6 C78 H78A 107.8
C79 C78 H78B 107.8
N6 C78 H78B 107.8
H78A C78 H78B 107.1
C80 C79 C78 108.6(9)
C80 C79 H79A 110.0
C78 C79 H79A 110.0
C80 C79 H79B 110.0
C78 C79 H79B 110.0
H79A C79 H79B 108.3
C79 C80 C81 116.5(11)
C79 C80 H80A 108.2
C81 C80 H80A 108.2
C79 C80 H80B 108.2
C81 C80 H80B 108.2
H80A C80 H80B 107.3
C80 C81 H81A 109.5
C80 C81 H81B 109.5
H81A C81 H81B 109.5
C80 C81 H81C 109.5
H81A C81 H81C 109.5
H81B C81 H81C 109.5
C80D C79D C78 118.0(15)
C80D C79D H79C 107.8
C78 C79D H79C 107.8
C80D C79D H79D 107.8
C78 C79D H79D 107.8
H79C C79D H79D 107.1
C79D C80D C81D 110.1(17)
C79D C80D H80C 109.6
C81D C80D H80C 109.7
C79D C80D H80D 109.6
C81D C80D H80D 109.6
H80C C80D H80D 108.2
C80D C81D H81D 109.5
C80D C81D H81E 109.5
H81D C81D H81E 109.5
C80D C81D H81F 109.5
H81D C81D H81F 109.5
H81E C81D H81F 109.5

loop_
_geom_bond_atom_site_label_1
_geom_bond_atom_site_label_2
_geom_bond_distance
O1 P1 1.527(14)
O1 H1P 0.8440
O2 P1 1.533(19)
O2 H2P 0.8609
O3 P1 1.480(15)
P1 C82 1.75(4)
C82 C83 1.39(2)
C82 H82A 0.9900
C82 H82B 0.9900
C83 C84 1.396(19)
C83 H83A 0.9900
C83 H83B 0.9900
C84 C85 1.526(14)
C84 H84A 0.9900
C84 H84B 0.9900
C85 C86 1.423(14)
C85 H85A 0.9900
C85 H85B 0.9900
C86 C87 1.531(15)
C86 H86A 0.9900
C86 H86B 0.9900
C87 C88 1.443(14)
C87 H87A 0.9900
C87 H87B 0.9900
C88 C89 1.438(12)
C88 H88A 0.9900
C88 H88B 0.9900
C89 C90 1.540(12)
C89 H89A 0.9900
C89 H89B 0.9900
C90 C91 1.522(14)
C90 H90A 0.9900
C90 H90B 0.9900
C91 C92 1.425(13)
C91 H91A 0.9900
C91 H91B 0.9900
C92 C93 1.567(15)
C92 H92A 0.9900
C92 H92B 0.9900
C93 P2 1.83(4)
C93 H93A 0.9900
C93 H93B 0.9900
O4 P2 1.521(19)
O4 H4P 0.8466
O5 P2 1.545(15)
O5 H5P 0.8332
O6 P2 1.494(15)
C1S C2S 1.529(8)
C1S H1S1 0.9800
C1S H1S2 0.9800
C1S H1S3 0.9800
C2S O3S 1.455(8)
C2S H2S1 0.9900
C2S H2S2 0.9900
O3S C4S 1.433(8)
C4S C5S 1.514(9)
C4S H4S1 0.9900
C4S H4S2 0.9900
C5S H5S1 0.9800
C5S H5S2 0.9800
C5S H5S3 0.9800
Cl1F C3F 1.701(5)
Cl2F C3F 1.701(5)
C3F H3F1 0.9900
C3F H3F2 0.9900
C6S C7S 1.430(8)
C6S H6S1 0.9800
C6S H6S2 0.9800
C6S H6S3 0.9800
C7S O8S 1.379(8)
C7S H7S1 0.9900
C7S H7S2 0.9900
O8S C9S 1.370(8)
C9S C10S 1.473(9)
C9S H9S1 0.9900
C9S H9S2 0.9900
C10S H10G 0.9800
C10S H10H 0.9800
C10S H10I 0.9800
C6F C7F 1.474(9)
C6F H6F1 0.9800
C6F H6F2 0.9800
C6F H6F3 0.9800
C7F O8F 1.447(9)
C7F H7F1 0.9900
C7F H7F2 0.9900
O8F C9F 1.452(9)
C9F C10F 1.492(9)
C9F H9F1 0.9900
C9F H9F2 0.9900
C10F H10J 0.9800
C10F H10K 0.9800
C10F H10L 0.9800
O1S C12S 1.348(9)
O1S H1SO 0.8400
C12S H12S 0.9800
C12S H12P 0.9800
C12S H12Q 0.9800
C1 C2 1.336(10)
C1 C58 1.440(11)
C1 H1 0.9500
C2 C3 1.41(5)
C2 C4 1.498(12)
C3 N1 1.18(5)
C4 C5 1.391(10)
C4 C9 1.420(13)
C5 C6 1.399(11)
C5 H5 0.9500
C6 C7 1.405(18)
C6 C14 1.445(11)
C7 C8 1.38(3)
C7 H7 0.9500
C8 C9 1.36(3)
C8 C10 1.50(4)
C9 H9 0.9500
C10 C13 1.521(12)
C10 C11 1.527(12)
C10 C12 1.527(12)
C11 H11A 0.9800
C11 H11B 0.9800
C11 H11C 0.9800
C12 H12A 0.9800
C12 H12B 0.9800
C12 H12C 0.9800
C13 H13A 0.9800
C13 H13B 0.9800
C13 H13C 0.9800
C14 C15 1.312(11)
C14 H14 0.9500
C15 C16 1.45(5)
C15 C17 1.536(10)
C16 N2 1.13(5)
C17 C22 1.369(14)
C17 C18 1.374(10)
C18 C19 1.375(11)
C18 H18 0.9500
C19 C20 1.408(17)
C19 C27 1.451(10)
C20 C21 1.386(19)
C20 H20 0.9500
C21 C22 1.40(2)
C21 C23 1.47(3)
C22 H22 0.9500
C23 C25 1.513(12)
C23 C24 1.515(12)
C23 C26 1.533(12)
C24 H24A 0.9800
C24 H24B 0.9800
C24 H24C 0.9800
C25 H25A 0.9800
C25 H25B 0.9800
C25 H25C 0.9800
C26 H26A 0.9800
C26 H26B 0.9800
C26 H26C 0.9800
C27 C28 1.323(11)
C27 H27 0.9500
C28 C29 1.45(5)
C28 C30 1.522(11)
C29 N3 1.11(6)
C30 C35 1.390(13)
C30 C31 1.400(11)
C31 C32 1.396(11)
C31 H31 0.9500
C32 C33 1.403(15)
C32 C40 1.443(11)
C33 C34 1.397(18)
C33 H33 0.9500
C34 C35 1.403(18)
C34 C36 1.53(3)
C35 H35 0.9500
C36 C39 1.517(12)
C36 C37 1.517(12)
C36 C38 1.528(11)
C37 H37A 0.9800
C37 H37B 0.9800
C37 H37C 0.9800
C38 H38A 0.9800
C38 H38B 0.9800
C38 H38C 0.9800
C39 H39A 0.9800
C39 H39B 0.9800
C39 H39C 0.9800
C40 C41 1.346(12)
C40 H40 0.9500
C41 C42 1.37(2)
C41 C43 1.457(12)
C42 N4 1.23(3)
C43 C44 1.381(10)
C43 C48 1.408(19)
C44 C45 1.389(12)
C44 H44 0.9500
C45 C46 1.397(15)
C45 C53 1.448(10)
C46 C47 1.41(2)
C46 H46 0.9500
C47 C48 1.37(2)
C47 C49 1.56(3)
C48 H48 0.9500
C49 C50 1.511(12)
C49 C51 1.515(12)
C49 C52 1.515(12)
C50 H50A 0.9800
C50 H50B 0.9800
C50 H50C 0.9800
C51 H51A 0.9800
C51 H51B 0.9800
C51 H51C 0.9800
C52 H52A 0.9800
C52 H52B 0.9800
C52 H52C 0.9800
C53 C54 1.343(12)
C53 H53 0.9500
C54 C55 1.41(4)
C54 C56 1.485(11)
C55 N5 1.19(4)
C56 C61 1.39(2)
C56 C57 1.407(11)
C57 C58 1.379(10)
C57 H57 0.9500
C58 C59 1.408(16)
C59 C60 1.41(3)
C59 H59 0.9500
C60 C61 1.39(2)
C60 C62 1.55(3)
C61 H61 0.9500
C62 C65 1.496(12)
C62 C63 1.514(12)
C62 C64 1.524(12)
C63 H63A 0.9800
C63 H63B 0.9800
C63 H63C 0.9800
C64 H64A 0.9800
C64 H64B 0.9800
C64 H64C 0.9800
C65 H65A 0.9800
C65 H65B 0.9800
C65 H65C 0.9800
C1D C2D 1.336(11)
C1D C4D 1.448(11)
C1D H1D 0.9500
C2D C3D 1.47(5)
C2D C58D 1.485(12)
C3D N1D 1.12(6)
C58D C57D 1.359(11)
C58D C59D 1.399(17)
C57D C56D 1.406(12)
C57D H57D 0.9500
C56D C61D 1.42(2)
C56D C53D 1.468(11)
C61D C60D 1.39(3)
C61D H61D 0.9500
C60D C59D 1.38(3)
C60D C62D 1.50(4)
C59D H59D 0.9500
C62D C65D 1.496(12)
C62D C63D 1.498(12)
C62D C64D 1.536(12)
C63D H63D 0.9800
C63D H63E 0.9800
C63D H63F 0.9800
C64D H64D 0.9800
C64D H64E 0.9800
C64D H64F 0.9800
C65D H65D 0.9800
C65D H65E 0.9800
C65D H65F 0.9800
C53D C54D 1.339(12)
C53D H53D 0.9500
C54D C55D 1.47(4)
C54D C45D 1.511(11)
C55D N5D 1.12(3)
C45D C44D 1.385(12)
C45D C46D 1.387(15)
C44D C43D 1.404(11)
C44D H44D 0.9500
C43D C48D 1.391(19)
C43D C40D 1.444(12)
C48D C47D 1.39(2)
C48D H48D 0.9500
C47D C46D 1.41(2)
C47D C49D 1.50(3)
C46D H46D 0.9500
C49D C51D 1.503(12)
C49D C50D 1.516(12)
C49D C52D 1.532(13)
C50D H50D 0.9800
C50D H50E 0.9800
C50D H50F 0.9800
C51D H51D 0.9800
C51D H51E 0.9800
C51D H51F 0.9800
C52D H52D 0.9800
C52D H52E 0.9800
C52D H52F 0.9800
C40D C41D 1.340(12)
C40D H40D 0.9500
C41D C32D 1.487(13)
C41D C42D 1.51(3)
C42D N4D 1.09(3)
C32D C33D 1.347(15)
C32D C31D 1.387(11)
C31D C30D 1.382(12)
C31D H31D 0.9500
C30D C35D 1.443(14)
C30D C27D 1.459(10)
C35D C34D 1.37(2)
C35D H35D 0.9500
C34D C33D 1.393(18)
C34D C36D 1.56(3)
C33D H33D 0.9500
C36D C39D 1.519(12)
C36D C37D 1.519(12)
C36D C38D 1.524(12)
C37D H37D 0.9800
C37D H37E 0.9800
C37D H37F 0.9800
C38D H38D 0.9800
C38D H38E 0.9800
C38D H38F 0.9800
C39D H39D 0.9800
C39D H39E 0.9800
C39D H39F 0.9800
C27D C28D 1.332(13)
C27D H27D 0.9500
C28D C19D 1.462(11)
C28D C29D 1.48(6)
C29D N3D 1.24(5)
C19D C18D 1.385(11)
C19D C20D 1.395(18)
C18D C17D 1.388(11)
C18D H18D 0.9500
C17D C22D 1.407(16)
C17D C14D 1.471(11)
C22D C21D 1.36(2)
C22D H22D 0.9500
C21D C20D 1.38(2)
C21D C23D 1.62(3)
C20D H20D 0.9500
C23D C25D 1.505(12)
C23D C24D 1.523(12)
C23D C26D 1.533(12)
C24D H24D 0.9800
C24D H24E 0.9800
C24D H24F 0.9800
C25D H25D 0.9800
C25D H25E 0.9800
C25D H25F 0.9800
C26D H26D 0.9800
C26D H26E 0.9800
C26D H26F 0.9800
C14D C15D 1.350(11)
C14D H14D 0.9500
C15D C16D 1.45(5)
C15D C6D 1.456(12)
C16D N2D 1.15(5)
C6D C7D 1.375(19)
C6D C5D 1.385(12)
C5D C4D 1.402(10)
C5D H5D 0.9500
C4D C9D 1.383(13)
C9D C8D 1.39(3)
C9D H9D 0.9500
C8D C7D 1.40(3)
C8D C10D 1.59(4)
C7D H7D 0.9500
C10D C12D 1.523(12)
C10D C13D 1.524(12)
C10D C11D 1.530(12)
C11D H11D 0.9800
C11D H11E 0.9800
C11D H11F 0.9800
C12D H12D 0.9800
C12D H12E 0.9800
C12D H12F 0.9800
C13D H13D 0.9800
C13D H13E 0.9800
C13D H13F 0.9800
N6 C66 1.499(7)
N6 C70 1.512(5)
N6 C74 1.533(7)
N6 C78 1.554(6)
C66 C67 1.513(7)
C66 H66A 0.9900
C66 H66B 0.9900
C67 C68 1.498(9)
C67 H67A 0.9900
C67 H67B 0.9900
C68 C69 1.540(9)
C68 H68A 0.9900
C68 H68B 0.9900
C69 H69A 0.9800
C69 H69B 0.9800
C69 H69C 0.9800
C70 C71 1.508(6)
C70 H70A 0.9900
C70 H70B 0.9900
C71 C72 1.519(6)
C71 H71A 0.9900
C71 H71B 0.9900
C72 C73 1.501(7)
C72 H72A 0.9900
C72 H72B 0.9900
C73 H73A 0.9800
C73 H73B 0.9800
C73 H73C 0.9800
C74 C75 1.483(8)
C74 H74A 0.9900
C74 H74B 0.9900
C75 C76 1.546(8)
C75 H75A 0.9900
C75 H75B 0.9900
C76 C77 1.525(10)
C76 H76A 0.9900
C76 H76B 0.9900
C77 H77A 0.9800
C77 H77B 0.9800
C77 H77C 0.9800
C78 C79 1.510(10)
C78 C79D 1.530(14)
C78 H78A 0.9900
C78 H78B 0.9900
C79 C80 1.467(11)
C79 H79A 0.9900
C79 H79B 0.9900
C80 C81 1.483(12)
C80 H80A 0.9900
C80 H80B 0.9900
C81 H81A 0.9800
C81 H81B 0.9800
C81 H81C 0.9800
C79D C80D 1.470(14)
C79D H79C 0.9900
C79D H79D 0.9900
C80D C81D 1.517(16)
C80D H80C 0.9900
C80D H80D 0.9900
C81D H81D 0.9800
C81D H81E 0.9800
C81D H81F 0.9800

loop_
_geom_hbond_atom_site_label_D
_geom_hbond_atom_site_label_H
_geom_hbond_atom_site_label_A
_geom_hbond_distance_DH
_geom_hbond_distance_HA
_geom_hbond_distance_DA
_geom_hbond_angle_DHA
_geom_hbond_site_symmetry_A
C66 H66B N4 0.99 2.52 3.50(2) 167.7 2_766
C66 H66B N4D 0.99 2.61 3.56(2) 163.1 2_766
C70 H70A O1S 0.99 2.64 3.529(8) 149.6 .
C71 H71A N1D 0.99 2.69 3.60(4) 152.9 2_667
C78 H78B O1S 0.99 2.38 3.351(10) 165.4 .
C79D H79C N4D 0.99 2.62 3.19(4) 116.3 2_766

loop_
_geom_torsion_atom_site_label_1
_geom_torsion_atom_site_label_2
_geom_torsion_atom_site_label_3
_geom_torsion_atom_site_label_4
_geom_torsion
O3 P1 C82 C83 34(2)
O1 P1 C82 C83 -92(2)
O2 P1 C82 C83 155.3(18)
P1 C82 C83 C84 -166.6(17)
C82 C83 C84 C85 90(3)
C83 C84 C85 C86 -176.8(18)
C84 C85 C86 C87 -165.2(17)
C85 C86 C87 C88 168.4(17)
C86 C87 C88 C89 86(3)
C87 C88 C89 C90 42(4)
C88 C89 C90 C91 140(4)
C89 C90 C91 C92 7(6)
C90 C91 C92 C93 -152(2)
C91 C92 C93 P2 163.2(17)
C92 C93 P2 O6 46.5(18)
C92 C93 P2 O4 172.1(14)
C92 C93 P2 O5 -71.9(19)
C1S C2S O3S C4S -179.4(14)
C2S O3S C4S C5S 173.9(16)
C6S C7S O8S C9S 179.4(19)
C7S O8S C9S C10S -125(2)
C6F C7F O8F C9F 171(3)
C7F O8F C9F C10F -31(5)
C58 C1 C2 C3 9(5)
C58 C1 C2 C4 -177.1(9)
C1 C2 C4 C5 -7.2(15)
C3 C2 C4 C5 168(5)
C1 C2 C4 C9 170.0(12)
C3 C2 C4 C9 -15(5)
C9 C4 C5 C6 1.4(15)
C2 C4 C5 C6 178.8(9)
C4 C5 C6 C7 -1.2(18)
C4 C5 C6 C14 -178.7(8)
C5 C6 C7 C8 1(3)
C14 C6 C7 C8 178(2)
C6 C7 C8 C9 -1(5)
C6 C7 C8 C10 178(3)
C7 C8 C9 C4 2(5)
C10 C8 C9 C4 -177(3)
C5 C4 C9 C8 -2(3)
C2 C4 C9 C8 -179(3)
C9 C8 C10 C13 -26(4)
C7 C8 C10 C13 155(3)
C9 C8 C10 C11 93(3)
C7 C8 C10 C11 -86(3)
C9 C8 C10 C12 -146(3)
C7 C8 C10 C12 35(4)
C5 C6 C14 C15 -159.6(10)
C7 C6 C14 C15 23(2)
C6 C14 C15 C16 10(6)
C6 C14 C15 C17 179.8(9)
C14 C15 C17 C22 170.2(12)
C16 C15 C17 C22 -19(6)
C14 C15 C17 C18 -10.0(15)
C16 C15 C17 C18 161(5)
C22 C17 C18 C19 1.8(16)
C15 C17 C18 C19 -177.9(8)
C17 C18 C19 C20 -2.3(16)
C17 C18 C19 C27 176.3(8)
C18 C19 C20 C21 2(3)
C27 C19 C20 C21 -176.4(18)
C19 C20 C21 C22 -1(3)
C19 C20 C21 C23 179(2)
C18 C17 C22 C21 -1(2)
C15 C17 C22 C21 178.7(18)
C20 C21 C22 C17 1(3)
C23 C21 C22 C17 -180(2)
C20 C21 C23 C25 139(2)
C22 C21 C23 C25 -40(3)
C20 C21 C23 C24 -98(3)
C22 C21 C23 C24 82(3)
C20 C21 C23 C26 18(3)
C22 C21 C23 C26 -162(2)
C18 C19 C27 C28 -153.0(10)
C20 C19 C27 C28 25.6(19)
C19 C27 C28 C29 -2(5)
C19 C27 C28 C30 174.8(9)
C27 C28 C29 N3 171(16)
C30 C28 C29 N3 -5(21)
C27 C28 C30 C35 162.7(12)
C29 C28 C30 C35 -21(5)
C27 C28 C30 C31 -19.2(16)
C29 C28 C30 C31 158(5)
C35 C30 C31 C32 2.5(15)
C28 C30 C31 C32 -175.6(9)
C30 C31 C32 C33 -4.8(15)
C30 C31 C32 C40 176.2(8)
C31 C32 C33 C34 5(2)
C40 C32 C33 C34 -176.3(16)
C32 C33 C34 C35 -2(3)
C32 C33 C34 C36 176(2)
C31 C30 C35 C34 0(2)
C28 C30 C35 C34 178.1(16)
C33 C34 C35 C30 0(3)
C36 C34 C35 C30 -178.7(19)
C33 C34 C36 C39 -87(2)
C35 C34 C36 C39 91(2)
C33 C34 C36 C37 156.3(19)
C35 C34 C36 C37 -25(3)
C33 C34 C36 C38 37(3)
C35 C34 C36 C38 -144.8(18)
C31 C32 C40 C41 -160.6(10)
C33 C32 C40 C41 20.5(18)
C32 C40 C41 C42 -6(3)
C32 C40 C41 C43 175.7(10)
C40 C41 C43 C44 -16.9(17)
C42 C41 C43 C44 165(2)
C40 C41 C43 C48 161.5(16)
C42 C41 C43 C48 -17(3)
C48 C43 C44 C45 0.7(18)
C41 C43 C44 C45 179.2(10)
C43 C44 C45 C46 -1.7(15)
C43 C44 C45 C53 -179.9(8)
C44 C45 C46 C47 4(2)
C53 C45 C46 C47 -178.2(17)
C45 C46 C47 C48 -5(3)
C45 C46 C47 C49 -179.5(19)
C46 C47 C48 C43 4(3)
C49 C47 C48 C43 178(2)
C44 C43 C48 C47 -2(3)
C41 C43 C48 C47 179.7(18)
C48 C47 C49 C50 25(3)
C46 C47 C49 C50 -160.2(19)
C48 C47 C49 C51 -100(2)
C46 C47 C49 C51 75(2)
C48 C47 C49 C52 144(2)
C46 C47 C49 C52 -41(3)
C44 C45 C53 C54 -167.6(9)
C46 C45 C53 C54 14.3(17)
C45 C53 C54 C55 -3(3)
C45 C53 C54 C56 178.9(10)
C53 C54 C56 C61 165.2(17)
C55 C54 C56 C61 -13(3)
C53 C54 C56 C57 -12.6(17)
C55 C54 C56 C57 169(3)
C61 C56 C57 C58 -2(2)
C54 C56 C57 C58 176.2(9)
C56 C57 C58 C59 0.2(17)
C56 C57 C58 C1 -178.3(8)
C2 C1 C58 C57 -168.7(9)
C2 C1 C58 C59 12.9(19)
C57 C58 C59 C60 2(3)
C1 C58 C59 C60 -180(2)
C58 C59 C60 C61 -2(4)
C58 C59 C60 C62 178(3)
C57 C56 C61 C60 1(3)
C54 C56 C61 C60 -177(2)
C59 C60 C61 C56 1(4)
C62 C60 C61 C56 -180(3)
C61 C60 C62 C65 -2(3)
C59 C60 C62 C65 178(3)
C61 C60 C62 C63 -120(3)
C59 C60 C62 C63 59(3)
C61 C60 C62 C64 115(3)
C59 C60 C62 C64 -66(3)
C4D C1D C2D C3D 2(5)
C4D C1D C2D C58D 180.0(10)
C1D C2D C58D C57D 13.7(16)
C3D C2D C58D C57D -168(5)
C1D C2D C58D C59D -164.2(15)
C3D C2D C58D C59D 14(5)
C59D C58D C57D C56D -1.1(18)
C2D C58D C57D C56D -179.0(9)
C58D C57D C56D C61D 1(2)
C58D C57D C56D C53D 176.9(9)
C57D C56D C61D C60D -2(3)
C53D C56D C61D C60D -177(2)
C56D C61D C60D C59D 2(4)
C56D C61D C60D C62D -180(3)
C61D C60D C59D C58D -2(4)
C62D C60D C59D C58D 180(3)
C57D C58D C59D C60D 1(3)
C2D C58D C59D C60D 179(2)
C59D C60D C62D C65D -110(3)
C61D C60D C62D C65D 71(3)
C59D C60D C62D C63D 117(3)
C61D C60D C62D C63D -62(4)
C59D C60D C62D C64D 0(4)
C61D C60D C62D C64D -178(3)
C57D C56D C53D C54D 174.6(10)
C61D C56D C53D C54D -10(2)
C56D C53D C54D C55D -6(3)
C56D C53D C54D C45D 178.4(10)
C53D C54D C45D C44D -0.1(16)
C55D C54D C45D C44D -176(3)
C53D C54D C45D C46D -177.9(13)
C55D C54D C45D C46D 6(3)
C46D C45D C44D C43D -1.4(16)
C54D C45D C44D C43D -179.2(9)
C45D C44D C43D C48D 0.0(19)
C45D C44D C43D C40D 179.5(8)
C44D C43D C48D C47D 4(3)
C40D C43D C48D C47D -175.8(17)
C43D C48D C47D C46D -6(3)
C43D C48D C47D C49D -179(2)
C44D C45D C46D C47D -1(2)
C54D C45D C46D C47D 176.9(19)
C48D C47D C46D C45D 4(3)
C49D C47D C46D C45D 178(2)
C48D C47D C49D C51D -139(2)
C46D C47D C49D C51D 48(3)
C48D C47D C49D C50D -13(3)
C46D C47D C49D C50D 174(2)
C48D C47D C49D C52D 110(2)
C46D C47D C49D C52D -63(3)
C48D C43D C40D C41D -14(2)
C44D C43D C40D C41D 166.3(11)
C43D C40D C41D C32D -178.4(10)
C43D C40D C41D C42D -3(3)
C40D C41D C32D C33D -174.8(15)
C42D C41D C32D C33D 10(2)
C40D C41D C32D C31D 4.3(18)
C42D C41D C32D C31D -171.2(18)
C33D C32D C31D C30D -4.4(17)
C41D C32D C31D C30D 176.4(9)
C32D C31D C30D C35D 3.8(15)
C32D C31D C30D C27D -174.1(8)
C31D C30D C35D C34D 0(2)
C27D C30D C35D C34D 178.1(16)
C30D C35D C34D C33D -3(3)
C30D C35D C34D C36D -175.9(18)
C31D C32D C33D C34D 1(2)
C41D C32D C33D C34D -179.8(17)
C35D C34D C33D C32D 3(3)
C36D C34D C33D C32D 175(2)
C35D C34D C36D C39D 80(2)
C33D C34D C36D C39D -92(2)
C35D C34D C36D C37D -45(3)
C33D C34D C36D C37D 143(2)
C35D C34D C36D C38D -161.6(19)
C33D C34D C36D C38D 26(3)
C31D C30D C27D C28D 151.8(11)
C35D C30D C27D C28D -26.0(17)
C30D C27D C28D C19D -175.3(10)
C30D C27D C28D C29D 1(5)
C27D C28D C29D N3D 173(14)
C19D C28D C29D N3D -10(19)
C27D C28D C19D C18D 20.9(18)
C29D C28D C19D C18D -156(5)
C27D C28D C19D C20D -160.2(16)
C29D C28D C19D C20D 23(5)
C20D C19D C18D C17D -1.6(18)
C28D C19D C18D C17D 177.3(10)
C19D C18D C17D C22D 2.8(16)
C19D C18D C17D C14D -175.7(8)
C18D C17D C22D C21D -3(2)
C14D C17D C22D C21D 175.4(19)
C17D C22D C21D C20D 2(3)
C17D C22D C21D C23D -176(2)
C22D C21D C20D C19D -1(4)
C23D C21D C20D C19D 177(2)
C18D C19D C20D C21D 1(3)
C28D C19D C20D C21D -178(2)
C22D C21D C23D C25D -8(3)
C20D C21D C23D C25D 174(2)
C22D C21D C23D C24D 114(3)
C20D C21D C23D C24D -65(3)
C22D C21D C23D C26D -129(3)
C20D C21D C23D C26D 53(3)
C18D C17D C14D C15D 157.6(10)
C22D C17D C14D C15D -20.8(18)
C17D C14D C15D C16D 4(6)
C17D C14D C15D C6D -177.6(10)
C14D C15D C16D N2D -108(33)
C6D C15D C16D N2D 74(36)
C14D C15D C6D C7D -158.4(17)
C16D C15D C6D C7D 20(6)
C14D C15D C6D C5D 21.8(17)
C16D C15D C6D C5D -160(6)
C7D C6D C5D C4D 1(2)
C15D C6D C5D C4D -179.6(10)
C6D C5D C4D C9D 1.4(17)
C6D C5D C4D C1D 179.7(9)
C2D C1D C4D C9D -14.7(19)
C2D C1D C4D C5D 167.2(10)
C5D C4D C9D C8D -1(3)
C1D C4D C9D C8D -179(3)
C4D C9D C8D C7D -2(5)
C4D C9D C8D C10D -176(3)
C5D C6D C7D C8D -4(3)
C15D C6D C7D C8D 177(3)
C9D C8D C7D C6D 4(5)
C10D C8D C7D C6D 179(3)
C9D C8D C10D C12D -125(4)
C7D C8D C10D C12D 61(4)
C9D C8D C10D C13D -2(5)
C7D C8D C10D C13D -176(3)
C9D C8D C10D C11D 118(4)
C7D C8D C10D C11D -56(4)
C70 N6 C66 C67 58.7(6)
C74 N6 C66 C67 -179.2(4)
C78 N6 C66 C67 -58.1(6)
N6 C66 C67 C68 -176.7(5)
C66 C67 C68 C69 177.9(7)
C66 N6 C70 C71 58.3(6)
C74 N6 C70 C71 -60.8(6)
C78 N6 C70 C71 179.2(5)
N6 C70 C71 C72 172.7(4)
C70 C71 C72 C73 173.5(4)
C66 N6 C74 C75 -175.4(4)
C70 N6 C74 C75 -53.6(6)
C78 N6 C74 C75 62.9(6)
N6 C74 C75 C76 -179.9(4)
C74 C75 C76 C77 -174.4(5)
C66 N6 C78 C79 -65.5(11)
C70 N6 C78 C79 174.0(10)
C74 N6 C78 C79 53.2(11)
C66 N6 C78 C79D -44.4(17)
C70 N6 C78 C79D -165.0(17)
C74 N6 C78 C79D 74.2(17)
C79D C78 C79 C80 109(5)
N6 C78 C79 C80 177.8(11)
C78 C79 C80 C81 -164.7(13)
C79 C78 C79D C80D -71(3)
N6 C78 C79D C80D 169(2)
C78 C79D C80D C81D 50(4)
